data_4087780
loop_
_publ_author_name
'Sch\"adle, Dorothea'
'Sch\"adle, Christoph'
'Schneider, David'
'Maichle-M\"ossmer, C\"acilia'
'Anwander, Reiner'

_publ_section_title
;
 Versatile Ln2(\m-NR)2-Imide Platforms for Ligand Exchange and Isoprene
 Polymerization
;
_journal_issue 20
_journal_name_full Organometallics
_journal_page_first 4994
_journal_paper_doi 10.1021/acs.organomet.5b00589
_journal_volume 34
_journal_year 2015
_chemical_formula_sum 'C50 H90 La2 N8 Si4'
_chemical_formula_weight 1193.47
_space_group_crystal_system triclinic
_space_group_IT_number 2
_space_group_name_Hall '-P 1'
_space_group_name_H-M_alt 'P -1'
_atom_sites_solution_hydrogens geom
_atom_sites_solution_primary direct
_atom_sites_solution_secondary difmap
_cell_angle_alpha 110.6840(10)
_cell_angle_beta 100.7520(10)
_cell_angle_gamma 113.3560(10)
_cell_formula_units_Z 4
_cell_length_a 19.9233(4)
_cell_length_b 20.9941(4)
_cell_length_c 22.3408(5)
_cell_measurement_reflns_used 1147
_cell_measurement_temperature 100.(2)
_cell_measurement_theta_max 24.3492
_cell_measurement_theta_min 2.0803
_cell_volume 7423.0(3)
_computing_cell_refinement 'APEX2 v2014.1-1 (Bruker AXS)'
_computing_data_collection 'COSMO v1.61'
_computing_data_reduction 'SAINT V8.34A (Bruker AXS Inc., 2013)'
_computing_molecular_graphics 'Ortep3, POV-Ray'
_computing_publication_material 'Bruker SHELXTL'
_computing_structure_refinement 'SHELXL-2013 (Sheldrick, 2013)'
_computing_structure_solution 'SHELXS-97 (Sheldrick 2008)'
_diffrn_ambient_temperature 100.(2)
_diffrn_detector_area_resol_mean 8.3333
_diffrn_measured_fraction_theta_full 0.999
_diffrn_measured_fraction_theta_max 0.999
_diffrn_measurement_device_type 'Bruker APEX DUO'
_diffrn_measurement_method 'phi and omega scans'
_diffrn_radiation_monochromator 'QUAZAR optics '
_diffrn_radiation_type MoK\a
_diffrn_radiation_wavelength 0.71073
_diffrn_reflns_av_R_equivalents 0.0674
_diffrn_reflns_av_unetI/netI 0.0574
_diffrn_reflns_limit_h_max 25
_diffrn_reflns_limit_h_min -26
_diffrn_reflns_limit_k_max 27
_diffrn_reflns_limit_k_min -27
_diffrn_reflns_limit_l_max 29
_diffrn_reflns_limit_l_min -29
_diffrn_reflns_number 202600
_diffrn_reflns_theta_full 27.88
_diffrn_reflns_theta_max 27.88
_diffrn_reflns_theta_min 1.16
_diffrn_source 'ImuS-focus sealed tube'
_exptl_absorpt_coefficient_mu 1.230
_exptl_absorpt_correction_T_max 0.75
_exptl_absorpt_correction_T_min 0.66
_exptl_absorpt_correction_type multi-scan
_exptl_absorpt_process_details 'SADABS V2012/1 (Bruker AXS Inc.)'
_exptl_crystal_colour 'clear colourless'
_exptl_crystal_density_diffrn 1.068
_exptl_crystal_density_method 'not measured'
_exptl_crystal_description plate
_exptl_crystal_F_000 2464
_exptl_crystal_size_max 0.244
_exptl_crystal_size_mid 0.126
_exptl_crystal_size_min 0.070
_refine_diff_density_max 1.643
_refine_diff_density_min -1.472
_refine_ls_extinction_method none
_refine_ls_goodness_of_fit_ref 1.128
_refine_ls_hydrogen_treatment constr
_refine_ls_matrix_type full
_refine_ls_number_parameters 1749
_refine_ls_number_reflns 35400
_refine_ls_number_restraints 3000
_refine_ls_restrained_S_all 1.090
_refine_ls_R_factor_all 0.0859
_refine_ls_R_factor_gt 0.0543
_refine_ls_shift/su_max 0.001
_refine_ls_shift/su_mean 0.000
_refine_ls_structure_factor_coef Fsqd
_refine_ls_weighting_details 'w=1/[\s^2^(Fo^2^)+(0.1000P)^2^] where P=(Fo^2^+2Fc^2^)/3'
_refine_ls_weighting_scheme calc
_refine_ls_wR_factor_gt 0.1605
_refine_ls_wR_factor_ref 0.1787
_reflns_number_gt 25252
_reflns_number_total 35400
_reflns_threshold_expression 'I > 2\s(I)'
_cod_data_source_file om5b00589_si_002.cif
_cod_data_source_block Compound_9-La
_cod_database_code 4087780

loop_
_space_group_symop_operation_xyz
'x, y, z'
'-x, -y, -z'

loop_
_atom_site_type_symbol
_atom_site_label
_atom_site_fract_x
_atom_site_fract_y
_atom_site_fract_z
_atom_site_U_iso_or_equiv
_atom_site_adp_type
_atom_site_calc_flag
_atom_site_refinement_flags_adp
_atom_site_refinement_flags_occupancy
_atom_site_refinement_flags_posn
_atom_site_occupancy
_atom_site_disorder_assembly
_atom_site_disorder_group
La La1A 0.3460(2) 0.12558(17) 0.56047(19) 0.0354(4) Uani d U P . 0.673(10) A 1
N N5 0.4524(6) 0.1113(5) 0.6412(5) 0.0396(16) Uani d U P D 0.673(10) A 1
C C37 0.5105(6) 0.1847(5) 0.6905(5) 0.047(3) Uani d U P D 0.673(10) A 1
H H37 0.5103 0.228 0.6861 0.056 Uiso calc U P R 0.673(10) A 1
C C38 0.5683(6) 0.2010(5) 0.7452(6) 0.052(3) Uani d U P D 0.673(10) A 1
H H38 0.6076 0.2541 0.7773 0.062 Uiso calc U P R 0.673(10) A 1
C C39 0.5702(6) 0.1384(6) 0.7548(6) 0.044(2) Uani d U P D 0.673(10) A 1
C C40 0.5111(8) 0.0619(6) 0.7023(6) 0.042(2) Uani d U P D 0.673(10) A 1
H H40 0.5104 0.0173 0.7046 0.05 Uiso calc U P R 0.673(10) A 1
C C41 0.4561(8) 0.0514(6) 0.6494(7) 0.041(2) Uani d U P D 0.673(10) A 1
H H41 0.4172 -0.0011 0.6155 0.05 Uiso calc U P R 0.673(10) A 1
N N6 0.6254(5) 0.1534(5) 0.8111(5) 0.0504(19) Uani d U P . 0.673(10) A 1
C C42 0.6915(6) 0.2305(6) 0.8596(6) 0.064(3) Uani d U P . 0.673(10) A 1
H H42A 0.7236 0.2271 0.8962 0.096 Uiso calc U P R 0.673(10) A 1
H H42B 0.6723 0.2659 0.8802 0.096 Uiso calc U P R 0.673(10) A 1
H H42C 0.7239 0.251 0.8356 0.096 Uiso calc U P R 0.673(10) A 1
C C43 0.6204(7) 0.0880(6) 0.8249(6) 0.049(2) Uani d U P . 0.673(10) A 1
H H43A 0.6644 0.1089 0.8677 0.074 Uiso calc U P R 0.673(10) A 1
H H43B 0.6234 0.0497 0.7864 0.074 Uiso calc U P R 0.673(10) A 1
H H43C 0.5702 0.0622 0.8298 0.074 Uiso calc U P R 0.673(10) A 1
La La1 0.3550(4) 0.1247(4) 0.5709(3) 0.0354(4) Uani d U P . 0.327(10) A 2
N N5A 0.4643(12) 0.1192(10) 0.6619(9) 0.043(3) Uani d U P D 0.327(10) A 2
C C37A 0.5089(11) 0.1925(11) 0.7168(8) 0.039(4) Uani d U P D 0.327(10) A 2
H H37A 0.5007 0.2325 0.7125 0.047 Uiso calc U P R 0.327(10) A 2
C C38A 0.5634(11) 0.2144(10) 0.7763(9) 0.042(4) Uani d U P D 0.327(10) A 2
H H38A 0.5909 0.2673 0.8123 0.05 Uiso calc U P R 0.327(10) A 2
C C39A 0.5794(12) 0.1573(10) 0.7850(9) 0.037(4) Uani d U P D 0.327(10) A 2
C C40A 0.5329(14) 0.0803(12) 0.7287(10) 0.035(4) Uani d U P D 0.327(10) A 2
H H40A 0.539 0.0388 0.7318 0.042 Uiso calc U P R 0.327(10) A 2
C C41A 0.4804(17) 0.0649(11) 0.6710(12) 0.037(4) Uani d U P D 0.327(10) A 2
H H41A 0.4524 0.0126 0.6339 0.044 Uiso calc U P R 0.327(10) A 2
N N6A 0.6320(9) 0.1737(10) 0.8455(9) 0.042(3) Uani d U P . 0.327(10) A 2
C C42A 0.6829(11) 0.2570(10) 0.8985(9) 0.045(4) Uani d U P . 0.327(10) A 2
H H42D 0.7194 0.2611 0.9376 0.068 Uiso calc U P R 0.327(10) A 2
H H42E 0.65 0.2781 0.9145 0.068 Uiso calc U P R 0.327(10) A 2
H H42F 0.7132 0.2872 0.8786 0.068 Uiso calc U P R 0.327(10) A 2
C C43A 0.6495(13) 0.1161(13) 0.8542(12) 0.050(5) Uani d U P . 0.327(10) A 2
H H43D 0.6909 0.1413 0.8999 0.075 Uiso calc U P R 0.327(10) A 2
H H43E 0.6678 0.0949 0.8183 0.075 Uiso calc U P R 0.327(10) A 2
H H43F 0.6017 0.0732 0.8504 0.075 Uiso calc U P R 0.327(10) A 2
La La2 0.39721(16) 0.25509(11) 0.48616(17) 0.0320(3) Uani d U P . 0.889(13) A 1
La La2A 0.4112(6) 0.2611(5) 0.5045(8) 0.0247(14) Uani d U P . 0.111(13) A 2
N N1 0.2998(2) 0.1400(2) 0.4631(2) 0.0394(9) Uani d U . . 1.0 . .
N N2 0.4515(2) 0.2379(2) 0.5828(2) 0.0436(10) Uani d U . . 1.0 . .
N N3 0.2813(2) 0.1429(2) 0.6429(2) 0.0411(10) Uani d U . . 1.0 . .
N N4 0.4411(2) 0.2698(2) 0.3941(2) 0.0336(8) Uani d U . . 1.0 . .
N N7 0.3285(2) 0.3409(2) 0.4940(2) 0.0410(10) Uani d U . . 1.0 . .
N N8 0.1855(2) 0.4407(2) 0.4744(2) 0.0422(10) Uani d U . . 1.0 . .
Si Si1 0.29506(8) 0.22982(8) 0.70142(8) 0.0394(3) Uani d U . . 1.0 . .
Si Si2 0.22974(9) 0.05604(8) 0.64294(8) 0.0487(4) Uani d U . . 1.0 . .
Si Si3 0.51771(8) 0.36179(7) 0.42392(8) 0.0342(3) Uani d U . . 1.0 . .
Si Si4 0.38952(8) 0.19624(7) 0.31153(8) 0.0356(3) Uani d U . . 1.0 . .
C C1 0.3103(3) 0.2979(3) 0.6633(3) 0.0442(12) Uani d U . . 1.0 . .
H H1A 0.35 0.2994 0.6429 0.066 Uiso calc U . R 1.0 . .
H H1B 0.3284 0.3509 0.6995 0.066 Uiso calc U . R 1.0 . .
H H1C 0.2603 0.2792 0.6273 0.066 Uiso calc U . R 1.0 . .
C C2 0.3825(3) 0.2789(3) 0.7835(3) 0.0484(13) Uani d U . . 1.0 . .
H H2A 0.3716 0.2477 0.808 0.073 Uiso calc U . R 1.0 . .
H H2B 0.3928 0.3318 0.8129 0.073 Uiso calc U . R 1.0 . .
H H2C 0.429 0.2828 0.7725 0.073 Uiso calc U . R 1.0 . .
C C3 0.2094(3) 0.2222(3) 0.7288(3) 0.0537(14) Uani d U . . 1.0 . .
H H3A 0.161 0.1947 0.6876 0.081 Uiso calc U . R 1.0 . .
H H3B 0.2197 0.2752 0.7579 0.081 Uiso calc U . R 1.0 . .
H H3C 0.2029 0.1928 0.7549 0.081 Uiso calc U . R 1.0 . .
C C4 0.1204(3) 0.0142(3) 0.6105(3) 0.0657(18) Uani d U . . 1.0 . .
H H4A 0.1081 0.0533 0.6372 0.099 Uiso calc U . R 1.0 . .
H H4B 0.0953 -0.0331 0.6158 0.099 Uiso calc U . R 1.0 . .
H H4C 0.1005 0.0004 0.5616 0.099 Uiso calc U . R 1.0 . .
C C5 0.2437(4) -0.0218(3) 0.5805(3) 0.0619(16) Uani d U . . 1.0 . .
H H5A 0.22 -0.0317 0.5333 0.093 Uiso calc U . R 1.0 A 2
H H5B 0.2179 -0.0706 0.5835 0.093 Uiso calc U . R 1.0 A 2
H H5C 0.3002 -0.0033 0.5925 0.093 Uiso calc U . R 1.0 A 2
C C6 0.2623(4) 0.0617(3) 0.7293(3) 0.0639(17) Uani d U . . 1.0 . .
H H6A 0.3187 0.0789 0.7453 0.096 Uiso calc U . R 1.0 . .
H H6B 0.2321 0.0097 0.7257 0.096 Uiso calc U . R 1.0 . .
H H6C 0.2531 0.0996 0.7623 0.096 Uiso calc U . R 1.0 . .
C C7 0.4963(3) 0.4181(3) 0.3815(3) 0.0515(14) Uani d U . . 1.0 . .
H H7A 0.499 0.3992 0.3356 0.077 Uiso calc U . R 1.0 . .
H H7B 0.5354 0.4743 0.4099 0.077 Uiso calc U . R 1.0 . .
H H7C 0.4433 0.4101 0.3767 0.077 Uiso calc U . R 1.0 . .
C C8 0.6122(3) 0.3677(3) 0.4170(3) 0.0393(11) Uani d U . . 1.0 . .
H H8A 0.6326 0.3493 0.4467 0.059 Uiso calc U . R 1.0 . .
H H8B 0.6512 0.4224 0.4317 0.059 Uiso calc U . R 1.0 . .
H H8C 0.6021 0.3344 0.3689 0.059 Uiso calc U . R 1.0 . .
C C9 0.5429(3) 0.4215(3) 0.5186(3) 0.0462(13) Uani d U . . 1.0 . .
H H9A 0.4963 0.4232 0.5255 0.069 Uiso calc U . R 1.0 . .
H H9B 0.586 0.4752 0.5357 0.069 Uiso calc U . R 1.0 . .
H H9C 0.5595 0.3972 0.5441 0.069 Uiso calc U . R 1.0 . .
C C10 0.3926(3) 0.2282(3) 0.2433(3) 0.0473(13) Uani d U . . 1.0 . .
H H10A 0.3739 0.266 0.2509 0.071 Uiso calc U . R 1.0 . .
H H10B 0.3584 0.1822 0.1976 0.071 Uiso calc U . R 1.0 . .
H H10C 0.4469 0.2531 0.2456 0.071 Uiso calc U . R 1.0 . .
C C11 0.4226(3) 0.1215(3) 0.2918(3) 0.0464(13) Uani d U . . 1.0 . .
H H11A 0.4786 0.1473 0.2988 0.07 Uiso calc U . R 1.0 . .
H H11B 0.3913 0.0801 0.2437 0.07 Uiso calc U . R 1.0 . .
H H11C 0.415 0.0981 0.3227 0.07 Uiso calc U . R 1.0 . .
C C12 0.2318(3) 0.0689(3) 0.4388(3) 0.0414(11) Uani d U . . 1.0 . .
C C13 0.1605(3) 0.0657(3) 0.4463(3) 0.0487(13) Uani d U . . 1.0 . .
C C14 0.0947(4) -0.0070(3) 0.4257(3) 0.0600(17) Uani d U . . 1.0 . .
H H14 0.0474 -0.0089 0.4296 0.072 Uiso calc U . R 1.0 . .
C C15 0.0966(4) -0.0764(3) 0.3998(3) 0.0681(19) Uani d U . . 1.0 . .
H H15 0.0514 -0.1249 0.3871 0.082 Uiso calc U . R 1.0 . .
C C16 0.1637(4) -0.0750(3) 0.3924(3) 0.0634(17) Uani d U . . 1.0 . .
H H16 0.1643 -0.1229 0.3738 0.076 Uiso calc U . R 1.0 . .
C C17 0.2315(4) -0.0041(3) 0.4119(3) 0.0523(14) Uani d U . . 1.0 . .
C C18 0.3031(4) -0.0070(3) 0.3979(3) 0.0558(15) Uani d U . . 1.0 . .
H H18 0.3475 0.0485 0.4193 0.067 Uiso calc U . R 1.0 . .
C C19 0.2852(4) -0.0445(4) 0.3210(3) 0.072(2) Uani d U . . 1.0 . .
H H19A 0.2428 -0.0996 0.2987 0.109 Uiso calc U . R 1.0 . .
H H19B 0.3328 -0.0424 0.3133 0.109 Uiso calc U . R 1.0 . .
H H19C 0.2686 -0.0159 0.3011 0.109 Uiso calc U . R 1.0 . .
C C20 0.3316(5) -0.0498(4) 0.4298(4) 0.078(2) Uani d U . . 1.0 . .
H H20A 0.2897 -0.1049 0.4089 0.118 Uiso calc U . R 1.0 . .
H H20B 0.3447 -0.0242 0.4798 0.118 Uiso calc U . R 1.0 . .
H H20C 0.3787 -0.0476 0.4211 0.118 Uiso calc U . R 1.0 . .
C C21 0.1576(3) 0.1413(3) 0.4727(3) 0.0491(13) Uani d U . . 1.0 . .
H H21 0.2125 0.1847 0.505 0.059 Uiso calc U . R 1.0 . .
C C22 0.1358(4) 0.1587(3) 0.4140(3) 0.0597(16) Uani d U . . 1.0 . .
H H22A 0.173 0.1603 0.3906 0.09 Uiso calc U . R 1.0 . .
H H22B 0.1382 0.2098 0.4325 0.09 Uiso calc U . R 1.0 . .
H H22C 0.0821 0.1174 0.3809 0.09 Uiso calc U . R 1.0 . .
C C23 0.1048(4) 0.1442(4) 0.5141(3) 0.0612(17) Uani d U . . 1.0 . .
H H23A 0.0493 0.1069 0.483 0.092 Uiso calc U . R 1.0 . .
H H23B 0.1128 0.1975 0.5357 0.092 Uiso calc U . R 1.0 . .
H H23C 0.1183 0.1299 0.55 0.092 Uiso calc U . R 1.0 . .
C C24 0.5310(3) 0.2884(3) 0.6026(3) 0.0418(11) Uani d U . . 1.0 . .
C C25 0.5727(3) 0.3630(3) 0.6635(3) 0.0413(11) Uani d U . . 1.0 . .
C C26 0.6519(3) 0.4153(3) 0.6799(3) 0.0482(13) Uani d U . . 1.0 . .
H H26 0.6787 0.465 0.7203 0.058 Uiso calc U . R 1.0 . .
C C27 0.6923(3) 0.3966(3) 0.6390(3) 0.0503(14) Uani d U . . 1.0 . .
H H27 0.746 0.4332 0.6508 0.06 Uiso calc U . R 1.0 . .
C C28 0.6538(3) 0.3243(3) 0.5809(4) 0.0545(14) Uani d U . . 1.0 . .
H H28 0.6817 0.3116 0.5529 0.065 Uiso calc U . R 1.0 . .
C C29 0.5746(3) 0.2685(3) 0.5617(3) 0.0476(13) Uani d U . . 1.0 . .
C C30 0.5370(4) 0.1859(3) 0.5011(4) 0.0626(17) Uani d U . . 1.0 . .
H H30 0.4782 0.1613 0.4805 0.075 Uiso calc U . R 1.0 B 1
C C31 0.5715(4) 0.1819(3) 0.4460(3) 0.0586(15) Uani d U . . 1.0 . .
H H31A 0.6267 0.1957 0.4653 0.088 Uiso calc U . R 1.0 . .
H H31B 0.5692 0.2191 0.4299 0.088 Uiso calc U . R 1.0 . .
H H31C 0.5411 0.1284 0.407 0.088 Uiso calc U . R 1.0 . .
C C32 0.5615(19) 0.1415(14) 0.5400(16) 0.063(5) Uani d U P . 0.56(5) C 1
H H32A 0.54 0.1439 0.5763 0.094 Uiso calc U P R 0.56(5) C 1
H H32B 0.6192 0.1676 0.5607 0.094 Uiso calc U P R 0.56(5) C 1
H H32C 0.5399 0.0864 0.5065 0.094 Uiso calc U P R 0.56(5) C 1
C C32A 0.526(2) 0.1189(16) 0.514(2) 0.060(6) Uani d U P . 0.44(5) C 2
H H32D 0.5053 0.1214 0.5506 0.09 Uiso calc U P R 0.44(5) C 2
H H32E 0.5772 0.1215 0.5284 0.09 Uiso calc U P R 0.44(5) C 2
H H32F 0.489 0.0694 0.4715 0.09 Uiso calc U P R 0.44(5) C 2
C C33 0.5314(3) 0.3878(3) 0.7094(3) 0.0443(12) Uani d U . . 1.0 . .
H H33 0.4798 0.3399 0.6951 0.053 Uiso calc U . R 1.0 . .
C C34 0.5128(3) 0.4472(3) 0.6990(3) 0.0543(15) Uani d U . . 1.0 . .
H H34A 0.48 0.457 0.7245 0.081 Uiso calc U . R 1.0 . .
H H34B 0.4843 0.4265 0.6496 0.081 Uiso calc U . R 1.0 . .
H H34C 0.5622 0.4966 0.716 0.081 Uiso calc U . R 1.0 . .
C C35 0.5777(4) 0.4191(4) 0.7862(3) 0.0670(17) Uani d U . . 1.0 . .
H H35A 0.6265 0.469 0.8032 0.1 Uiso calc U . R 1.0 . .
H H35B 0.5908 0.3806 0.7916 0.1 Uiso calc U . R 1.0 . .
H H35C 0.5453 0.4277 0.8128 0.1 Uiso calc U . R 1.0 . .
C C36 0.2816(3) 0.1415(3) 0.2965(3) 0.0486(13) Uani d U . . 1.0 . .
H H36A 0.2763 0.1268 0.3331 0.073 Uiso calc U . R 1.0 . .
H H36B 0.2536 0.094 0.2515 0.073 Uiso calc U . R 1.0 . .
H H36C 0.259 0.1755 0.2972 0.073 Uiso calc U . R 1.0 . .
C C44 0.3048(3) 0.3708(3) 0.5448(3) 0.0408(11) Uani d U . . 1.0 . .
H H44 0.3215 0.3686 0.5864 0.049 Uiso calc U . R 1.0 . .
C C45 0.2587(3) 0.4038(3) 0.5403(3) 0.0435(12) Uani d U . . 1.0 . .
H H45 0.2445 0.4236 0.5781 0.052 Uiso calc U . R 1.0 . .
C C46 0.2319(3) 0.4090(2) 0.4807(3) 0.0357(10) Uani d U . . 1.0 . .
C C47 0.2571(3) 0.3791(3) 0.4277(3) 0.0360(10) Uani d U . . 1.0 . .
H H47 0.2421 0.3815 0.386 0.043 Uiso calc U . R 1.0 . .
C C48 0.3031(3) 0.3466(3) 0.4367(3) 0.0375(11) Uani d U . . 1.0 . .
H H48 0.3184 0.3264 0.3997 0.045 Uiso calc U . R 1.0 . .
C C49 0.1603(3) 0.4709(4) 0.5295(3) 0.0585(16) Uani d U . . 1.0 . .
H H49A 0.1389 0.4317 0.5451 0.088 Uiso calc U . R 1.0 . .
H H49B 0.1194 0.4819 0.5123 0.088 Uiso calc U . R 1.0 . .
H H49C 0.2056 0.5196 0.5683 0.088 Uiso calc U . R 1.0 . .
C C50 0.1655(3) 0.4526(3) 0.4142(3) 0.0521(14) Uani d U . . 1.0 . .
H H50A 0.2138 0.4906 0.4138 0.078 Uiso calc U . R 1.0 . .
H H50B 0.129 0.473 0.4167 0.078 Uiso calc U . R 1.0 . .
H H50C 0.1404 0.4024 0.3717 0.078 Uiso calc U . R 1.0 . .
La La4 0.81458(2) 0.25671(2) 0.17341(2) 0.03101(8) Uani d U . . 1.0 . .
La La3 0.94659(6) 0.18455(12) 0.12607(7) 0.0262(3) Uani d U P . 0.480(6) D 1
N N15 0.9571(7) 0.0795(6) 0.1589(6) 0.0308(19) Uani d U P . 0.480(6) D 1
C C137 0.9048(7) 0.0183(9) 0.1664(7) 0.034(3) Uani d U P . 0.480(6) D 1
H H137 0.8514 0.0065 0.1533 0.041 Uiso calc U P R 0.480(6) D 1
C C138 0.9221(7) -0.0254(7) 0.1900(6) 0.037(2) Uani d U P . 0.480(6) D 1
H H138 0.8813 -0.0668 0.1922 0.044 Uiso calc U P R 0.480(6) D 1
C C139 0.9982(7) -0.0118(8) 0.2114(8) 0.028(3) Uani d U P . 0.480(6) D 1
C C140 1.0556(10) 0.0503(9) 0.2055(10) 0.030(3) Uani d U P . 0.480(6) D 1
H H140 1.1093 0.0634 0.2196 0.036 Uiso calc U P R 0.480(6) D 1
C C141 1.0314(8) 0.0912(8) 0.1788(8) 0.030(3) Uani d U P . 0.480(6) D 1
H H141 1.0704 0.1314 0.1741 0.036 Uiso calc U P R 0.480(6) D 1
N N16 1.0204(9) -0.0540(8) 0.2358(8) 0.036(3) Uani d U P . 0.480(6) D 1
C C142 0.9620(8) -0.1171(7) 0.2450(8) 0.042(3) Uani d U P . 0.480(6) D 1
H H14D 0.9881 -0.1404 0.2642 0.063 Uiso calc U P R 0.480(6) D 1
H H14E 0.9192 -0.158 0.2001 0.063 Uiso calc U P R 0.480(6) D 1
H H14F 0.94 -0.0946 0.2768 0.063 Uiso calc U P R 0.480(6) D 1
C C143 1.1001(11) -0.0386(12) 0.2582(12) 0.037(3) Uani d U P . 0.480(6) D 1
H H14G 1.1025 -0.075 0.2753 0.056 Uiso calc U P R 0.480(6) D 1
H H14H 1.1349 0.0157 0.2953 0.056 Uiso calc U P R 0.480(6) D 1
H H14I 1.1174 -0.0461 0.2192 0.056 Uiso calc U P R 0.480(6) D 1
N N12A 1.0723(6) 0.2229(6) 0.1073(6) 0.027(2) Uani d U P . 0.480(6) D 1
Si Si7A 1.06269(18) 0.1527(2) 0.03173(16) 0.0276(8) Uani d U P . 0.480(6) D 1
Si Si8A 1.1606(4) 0.3044(3) 0.1685(3) 0.0336(10) Uani d U P . 0.480(6) D 1
C C207 1.0735(8) 0.1806(7) -0.0376(6) 0.044(3) Uani d U P . 0.480(6) D 1
H H20D 1.1258 0.2268 -0.0203 0.065 Uiso calc U P R 0.480(6) D 1
H H20E 1.0326 0.193 -0.0514 0.065 Uiso calc U P R 0.480(6) D 1
H H20F 1.0679 0.1366 -0.0775 0.065 Uiso calc U P R 0.480(6) D 1
C C208 0.9599(6) 0.0624(6) -0.0066(6) 0.030(2) Uani d U P . 0.480(6) D 1
H H20G 0.9198 0.0777 -0.014 0.045 Uiso calc U P R 0.480(6) D 1
H H20H 0.9545 0.0403 0.0254 0.045 Uiso calc U P R 0.480(6) D 1
H H20I 0.9525 0.0227 -0.0509 0.045 Uiso calc U P R 0.480(6) D 1
C C209 1.1356(7) 0.1174(7) 0.0451(7) 0.040(3) Uani d U P . 0.480(6) D 1
H H20J 1.1896 0.162 0.0655 0.061 Uiso calc U P R 0.480(6) D 1
H H20K 1.1271 0.0775 0.0005 0.061 Uiso calc U P R 0.480(6) D 1
H H20L 1.1276 0.0945 0.0763 0.061 Uiso calc U P R 0.480(6) D 1
C C210 1.2339(9) 0.3543(8) 0.1351(7) 0.047(3) Uani d U P . 0.480(6) D 1
H H21A 1.241 0.3151 0.1013 0.071 Uiso calc U P R 0.480(6) D 1
H H21B 1.2847 0.3942 0.1737 0.071 Uiso calc U P R 0.480(6) D 1
H H21C 1.2143 0.3797 0.113 0.071 Uiso calc U P R 0.480(6) D 1
C C211 1.2169(7) 0.2816(7) 0.2283(5) 0.039(3) Uani d U P . 0.480(6) D 1
H H11J 1.2282 0.2418 0.2011 0.059 Uiso calc U P R 0.480(6) D 1
H H11K 1.185 0.2616 0.2527 0.059 Uiso calc U P R 0.480(6) D 1
H H11L 1.2667 0.3298 0.2619 0.059 Uiso calc U P R 0.480(6) D 1
C C236 1.1471(14) 0.3777(12) 0.2299(13) 0.059(5) Uani d U P . 0.480(6) D 1
H H23D 1.1061 0.3517 0.245 0.089 Uiso calc U P R 0.480(6) D 1
H H23E 1.131 0.405 0.2077 0.089 Uiso calc U P R 0.480(6) D 1
H H23F 1.1969 0.4159 0.27 0.089 Uiso calc U P R 0.480(6) D 1
N N9 0.8200(15) 0.1749(13) 0.0782(13) 0.026(3) Uani d U P . 0.480(6) D 1
C C112 0.8189(9) 0.1502(8) 0.0107(9) 0.027(2) Uani d U P . 0.480(6) D 1
C C113 0.7669(12) 0.0707(9) -0.0414(11) 0.028(3) Uani d U P . 0.480(6) D 1
C C114 0.7685(10) 0.0454(8) -0.1065(8) 0.032(3) Uani d U P . 0.480(6) D 1
H H114 0.7342 -0.0083 -0.1401 0.039 Uiso calc U P R 0.480(6) D 1
C C115 0.8190(9) 0.0967(8) -0.1242(7) 0.038(3) Uani d U P . 0.480(6) D 1
H H115 0.8192 0.0787 -0.1696 0.046 Uiso calc U P R 0.480(6) D 1
C C116 0.8702(8) 0.1761(7) -0.0736(7) 0.038(2) Uani d U P . 0.480(6) D 1
H H116 0.9044 0.2116 -0.0858 0.045 Uiso calc U P R 0.480(6) D 1
C C117 0.8722(8) 0.2045(7) -0.0058(8) 0.036(2) Uani d U P . 0.480(6) D 1
C C118 0.9283(7) 0.2917(7) 0.0474(8) 0.0408(17) Uani d U P . 0.480(6) D 1
H H118 0.9411 0.2949 0.0942 0.049 Uiso calc U P R 0.480(6) D 1
C C119 1.0050(7) 0.3305(8) 0.0396(8) 0.0408(17) Uani d U P . 0.480(6) D 1
H H11M 1.0365 0.3857 0.0757 0.061 Uiso calc U P R 0.480(6) D 1
H H11N 0.9945 0.3281 -0.006 0.061 Uiso calc U P R 0.480(6) D 1
H H11O 1.0342 0.3032 0.0442 0.061 Uiso calc U P R 0.480(6) D 1
C C120 0.8827(7) 0.3349(7) 0.0448(7) 0.0408(17) Uani d U P . 0.480(6) D 1
H H12A 0.9167 0.3907 0.0789 0.061 Uiso calc U P R 0.480(6) D 1
H H12B 0.836 0.3118 0.0554 0.061 Uiso calc U P R 0.480(6) D 1
H H12C 0.866 0.3298 -0.0015 0.061 Uiso calc U P R 0.480(6) D 1
C C121 0.7093(14) 0.0131(12) -0.0239(13) 0.039(2) Uani d U P . 0.480(6) D 1
H H121 0.7073 0.0442 0.0208 0.046 Uiso calc U P R 0.480(6) D 1
C C122 0.6313(14) -0.0282(15) -0.0778(13) 0.039(2) Uani d U P . 0.480(6) D 1
H H12D 0.6154 0.0099 -0.0796 0.058 Uiso calc U P R 0.480(6) D 1
H H12E 0.5932 -0.0655 -0.0676 0.058 Uiso calc U P R 0.480(6) D 1
H H12F 0.6327 -0.057 -0.1225 0.058 Uiso calc U P R 0.480(6) D 1
C C123 0.7386(9) -0.0424(8) -0.0144(9) 0.039(2) Uani d U P . 0.480(6) D 1
H H12G 0.7923 -0.0108 0.0209 0.058 Uiso calc U P R 0.480(6) D 1
H H12H 0.7387 -0.0751 -0.0583 0.058 Uiso calc U P R 0.480(6) D 1
H H12I 0.7032 -0.0763 0.0002 0.058 Uiso calc U P R 0.480(6) D 1
N N10 0.9458(9) 0.2689(7) 0.2205(8) 0.022(2) Uani d U P . 0.480(6) D 1
C C124 0.9569(10) 0.3175(8) 0.2876(8) 0.026(2) Uani d U P . 0.480(6) D 1
C C125 0.9498(9) 0.2885(8) 0.3358(7) 0.026(2) Uani d U P . 0.480(6) D 1
C C126 0.9496(11) 0.3339(8) 0.3993(8) 0.033(3) Uani d U P . 0.480(6) D 1
H H126 0.9459 0.3146 0.4318 0.04 Uiso calc U P R 0.480(6) D 1
C C127 0.9549(15) 0.4090(10) 0.4163(9) 0.034(3) Uani d U P . 0.480(6) D 1
H H127 0.9487 0.4359 0.4572 0.04 Uiso calc U P R 0.480(6) D 1
C C128 0.9685(11) 0.4403(9) 0.3745(9) 0.031(3) Uani d U P . 0.480(6) D 1
H H128 0.9789 0.4927 0.389 0.038 Uiso calc U P R 0.480(6) D 1
C C129 0.9678(10) 0.3971(9) 0.3083(8) 0.025(2) Uani d U P . 0.480(6) D 1
C C130 0.9830(9) 0.4363(8) 0.2640(8) 0.030(3) Uani d U P . 0.480(6) D 1
H H130 0.9804 0.3978 0.2202 0.036 Uiso calc U P R 0.480(6) D 1
C C131 1.0666(9) 0.5093(8) 0.2989(8) 0.035(3) Uani d U P . 0.480(6) D 1
H H13D 1.0745 0.5343 0.2692 0.053 Uiso calc U P R 0.480(6) D 1
H H13E 1.106 0.4932 0.3061 0.053 Uiso calc U P R 0.480(6) D 1
H H13F 1.0724 0.5468 0.3436 0.053 Uiso calc U P R 0.480(6) D 1
C C132 0.9257(10) 0.4632(10) 0.2437(8) 0.037(3) Uani d U P . 0.480(6) D 1
H H13G 0.9417 0.4889 0.2157 0.056 Uiso calc U P R 0.480(6) D 1
H H13H 0.9262 0.5006 0.2855 0.056 Uiso calc U P R 0.480(6) D 1
H H13I 0.8722 0.4175 0.2168 0.056 Uiso calc U P R 0.480(6) D 1
C C133 0.9458(14) 0.2112(10) 0.3162(12) 0.037(3) Uani d U P . 0.480(6) D 1
H H133 0.9117 0.1751 0.266 0.044 Uiso calc U P R 0.480(6) D 1
C C134 0.9124(11) 0.1706(9) 0.3591(10) 0.053(4) Uani d U P . 0.480(6) D 1
H H13J 0.8588 0.1617 0.3525 0.079 Uiso calc U P R 0.480(6) D 1
H H13K 0.9466 0.2047 0.4082 0.079 Uiso calc U P R 0.480(6) D 1
H H13L 0.911 0.1201 0.3433 0.079 Uiso calc U P R 0.480(6) D 1
C C135 1.0298(15) 0.2226(18) 0.3282(19) 0.043(4) Uani d U P . 0.480(6) D 1
H H13M 1.0533 0.2487 0.3026 0.065 Uiso calc U P R 0.480(6) D 1
H H13N 1.0265 0.1712 0.3118 0.065 Uiso calc U P R 0.480(6) D 1
H H13O 1.0628 0.2553 0.3776 0.065 Uiso calc U P R 0.480(6) D 1
La La3A 0.95352(6) 0.20928(14) 0.11494(7) 0.0306(4) Uani d U P . 0.520(6) D 2
N N15A 0.9652(6) 0.1037(6) 0.1452(5) 0.0387(19) Uani d U P . 0.520(6) D 2
C C237 0.9095(8) 0.0486(8) 0.1542(6) 0.041(2) Uani d U P . 0.520(6) D 2
H H237 0.8573 0.0394 0.1373 0.049 Uiso calc U P R 0.520(6) D 2
C C238 0.9186(8) 0.0048(9) 0.1843(8) 0.041(3) Uani d U P . 0.520(6) D 2
H H238 0.877 -0.0276 0.1933 0.049 Uiso calc U P R 0.520(6) D 2
C C239 0.9932(8) 0.0099(8) 0.2015(8) 0.037(2) Uani d U P . 0.520(6) D 2
C C240 1.0529(9) 0.0665(9) 0.1945(8) 0.032(2) Uani d U P . 0.520(6) D 2
H H240 1.1053 0.0755 0.2096 0.038 Uiso calc U P R 0.520(6) D 2
C C241 1.0364(8) 0.1094(8) 0.1659(7) 0.034(2) Uani d U P . 0.520(6) D 2
H H241 1.0784 0.1459 0.1602 0.041 Uiso calc U P R 0.520(6) D 2
N N16B 1.0069(6) -0.0330(8) 0.2307(7) 0.036(3) Uani d U P . 0.520(6) D 2
C C242 0.9416(7) -0.0928(7) 0.2362(7) 0.050(3) Uani d U P . 0.520(6) D 2
H H24D 0.9616 -0.1184 0.2578 0.076 Uiso calc U P R 0.520(6) D 2
H H24E 0.9012 -0.1323 0.1899 0.076 Uiso calc U P R 0.520(6) D 2
H H24F 0.9184 -0.0676 0.2646 0.076 Uiso calc U P R 0.520(6) D 2
C C243 1.0835(10) -0.0295(12) 0.2450(10) 0.040(3) Uani d U P . 0.520(6) D 2
H H24G 1.0836 -0.0645 0.2646 0.06 Uiso calc U P R 0.520(6) D 2
H H24H 1.1255 0.0246 0.278 0.06 Uiso calc U P R 0.520(6) D 2
H H24I 1.0925 -0.0463 0.2018 0.06 Uiso calc U P R 0.520(6) D 2
N N12 1.0788(7) 0.2475(6) 0.0963(6) 0.039(2) Uani d U P . 0.520(6) D 2
Si Si7 1.06858(18) 0.1829(2) 0.01820(19) 0.0411(9) Uani d U P . 0.520(6) D 2
Si Si8 1.1645(4) 0.3259(4) 0.1563(4) 0.0568(16) Uani d U P . 0.520(6) D 2
C C107 1.0743(8) 0.2160(8) -0.0465(7) 0.063(3) Uani d U P . 0.520(6) D 2
H H10D 1.1265 0.2623 -0.0296 0.095 Uiso calc U P R 0.520(6) D 2
H H10E 1.0333 0.2299 -0.0555 0.095 Uiso calc U P R 0.520(6) D 2
H H10F 1.0663 0.1737 -0.0894 0.095 Uiso calc U P R 0.520(6) D 2
C C108 0.9652(6) 0.0923(7) -0.0215(6) 0.042(3) Uani d U P . 0.520(6) D 2
H H10G 0.9585 0.0706 0.0106 0.063 Uiso calc U P R 0.520(6) D 2
H H10H 0.9589 0.0524 -0.0651 0.063 Uiso calc U P R 0.520(6) D 2
H H10I 0.9253 0.1076 -0.0304 0.063 Uiso calc U P R 0.520(6) D 2
C C109 1.1379(7) 0.1441(7) 0.0238(7) 0.052(3) Uani d U P . 0.520(6) D 2
H H10J 1.136 0.1253 0.0582 0.077 Uiso calc U P R 0.520(6) D 2
H H10K 1.1918 0.1862 0.0376 0.077 Uiso calc U P R 0.520(6) D 2
H H10L 1.1223 0.1005 -0.0214 0.077 Uiso calc U P R 0.520(6) D 2
C C110 1.2244(15) 0.3768(14) 0.1190(13) 0.132(7) Uani d U P . 0.520(6) D 2
H H11D 1.2352 0.3407 0.0858 0.198 Uiso calc U P R 0.520(6) D 2
H H11E 1.2745 0.4219 0.1557 0.198 Uiso calc U P R 0.520(6) D 2
H H11F 1.1962 0.3954 0.0952 0.198 Uiso calc U P R 0.520(6) D 2
C C111 1.2261(13) 0.3025(13) 0.2074(12) 0.122(6) Uani d U P . 0.520(6) D 2
H H11G 1.1975 0.2783 0.2318 0.182 Uiso calc U P R 0.520(6) D 2
H H11H 1.2755 0.351 0.2412 0.182 Uiso calc U P R 0.520(6) D 2
H H11I 1.2381 0.2658 0.1765 0.182 Uiso calc U P R 0.520(6) D 2
C C136 1.1437(17) 0.3950(14) 0.2186(14) 0.061(5) Uani d U P . 0.520(6) D 2
H H13A 1.1093 0.3672 0.2377 0.092 Uiso calc U P R 0.520(6) D 2
H H13B 1.1174 0.4148 0.1947 0.092 Uiso calc U P R 0.520(6) D 2
H H13C 1.1935 0.4393 0.2563 0.092 Uiso calc U P R 0.520(6) D 2
N N9A 0.8224(14) 0.1901(11) 0.0742(11) 0.027(3) Uani d U P . 0.520(6) D 2
C C212 0.8167(9) 0.1702(7) 0.0083(8) 0.032(3) Uani d U P . 0.520(6) D 2
C C213 0.7679(12) 0.0901(8) -0.0455(10) 0.036(3) Uani d U P . 0.520(6) D 2
C C214 0.7720(9) 0.0698(7) -0.1120(8) 0.036(3) Uani d U P . 0.520(6) D 2
H H214 0.742 0.0162 -0.1467 0.043 Uiso calc U P R 0.520(6) D 2
C C215 0.8189(8) 0.1264(7) -0.1275(7) 0.044(3) Uani d U P . 0.520(6) D 2
H H215 0.8202 0.1109 -0.1725 0.052 Uiso calc U P R 0.520(6) D 2
C C216 0.8632(8) 0.2042(7) -0.0787(7) 0.048(3) Uani d U P . 0.520(6) D 2
H H216 0.8928 0.2426 -0.0906 0.058 Uiso calc U P R 0.520(6) D 2
C C217 0.8647(9) 0.2269(7) -0.0113(7) 0.043(3) Uani d U P . 0.520(6) D 2
C C218 0.9089(7) 0.3116(6) 0.0385(6) 0.043(3) Uani d U P . 0.520(6) D 2
H H218 0.9106 0.3165 0.085 0.052 Uiso calc U P R 0.520(6) D 2
C C219 0.9941(8) 0.3570(7) 0.0452(8) 0.063(4) Uani d U P . 0.520(6) D 2
H H21D 1.0238 0.3334 0.0588 0.094 Uiso calc U P R 0.520(6) D 2
H H21E 1.0187 0.4121 0.0804 0.094 Uiso calc U P R 0.520(6) D 2
H H21F 0.9944 0.3546 0.0006 0.094 Uiso calc U P R 0.520(6) D 2
C C220 0.8639(8) 0.3530(7) 0.0204(7) 0.056(3) Uani d U P . 0.520(6) D 2
H H22D 0.8928 0.4088 0.0549 0.084 Uiso calc U P R 0.520(6) D 2
H H22E 0.8107 0.3277 0.0204 0.084 Uiso calc U P R 0.520(6) D 2
H H22F 0.8602 0.3483 -0.0255 0.084 Uiso calc U P R 0.520(6) D 2
C C221 0.7181(12) 0.0265(10) -0.0311(11) 0.038(3) Uani d U P . 0.520(6) D 2
H H221 0.7168 0.0544 0.015 0.045 Uiso calc U P R 0.520(6) D 2
C C222 0.6245(16) -0.0369(19) -0.0839(16) 0.079(6) Uani d U P . 0.520(6) D 2
H H22G 0.5983 -0.0081 -0.0917 0.118 Uiso calc U P R 0.520(6) D 2
H H22H 0.5978 -0.0681 -0.0631 0.118 Uiso calc U P R 0.520(6) D 2
H H22I 0.6221 -0.072 -0.1281 0.118 Uiso calc U P R 0.520(6) D 2
C C223 0.7546(8) -0.0239(8) -0.0225(9) 0.045(3) Uani d U P . 0.520(6) D 2
H H22J 0.7192 -0.0645 -0.0136 0.068 Uiso calc U P R 0.520(6) D 2
H H22K 0.8058 0.0099 0.0164 0.068 Uiso calc U P R 0.520(6) D 2
H H22L 0.7621 -0.049 -0.065 0.068 Uiso calc U P R 0.520(6) D 2
N N10A 0.9515(9) 0.2880(6) 0.2120(7) 0.029(2) Uani d U P . 0.520(6) D 2
C C224 0.9587(9) 0.3347(8) 0.2760(7) 0.029(2) Uani d U P . 0.520(6) D 2
C C225 0.9457(10) 0.3047(8) 0.3243(8) 0.035(3) Uani d U P . 0.520(6) D 2
C C226 0.9468(11) 0.3503(11) 0.3867(8) 0.044(3) Uani d U P . 0.520(6) D 2
H H226 0.9382 0.3303 0.4184 0.053 Uiso calc U P R 0.520(6) D 2
C C227 0.9604(12) 0.4258(10) 0.4033(9) 0.045(4) Uani d U P . 0.520(6) D 2
H H227 0.9615 0.4575 0.4466 0.055 Uiso calc U P R 0.520(6) D 2
C C228 0.9724(11) 0.4553(9) 0.3577(7) 0.041(3) Uani d U P . 0.520(6) D 2
H H228 0.9807 0.5069 0.3702 0.05 Uiso calc U P R 0.520(6) D 2
C C229 0.9727(10) 0.4129(8) 0.2946(8) 0.037(3) Uani d U P . 0.520(6) D 2
C C230 0.9937(11) 0.4517(10) 0.2500(9) 0.045(3) Uani d U P . 0.520(6) D 2
H H230 0.9941 0.412 0.2091 0.054 Uiso calc U P R 0.520(6) D 2
C C231 1.0778(12) 0.5263(11) 0.2844(11) 0.078(5) Uani d U P . 0.520(6) D 2
H H23G 1.0869 0.5469 0.2518 0.117 Uiso calc U P R 0.520(6) D 2
H H23H 1.1177 0.5122 0.2967 0.117 Uiso calc U P R 0.520(6) D 2
H H23I 1.0816 0.5667 0.3262 0.117 Uiso calc U P R 0.520(6) D 2
C C232 0.9305(13) 0.4698(12) 0.2205(10) 0.059(5) Uani d U P . 0.520(6) D 2
H H23J 0.9465 0.4933 0.191 0.089 Uiso calc U P R 0.520(6) D 2
H H23K 0.9256 0.5067 0.2587 0.089 Uiso calc U P R 0.520(6) D 2
H H23L 0.8794 0.4208 0.193 0.089 Uiso calc U P R 0.520(6) D 2
C C233 0.9393(15) 0.2257(12) 0.3090(13) 0.047(4) Uani d U P . 0.520(6) D 2
H H233 0.9079 0.1912 0.2582 0.057 Uiso calc U P R 0.520(6) D 2
C C234 0.8922(10) 0.1825(10) 0.3446(9) 0.053(3) Uani d U P . 0.520(6) D 2
H H23M 0.8898 0.1315 0.3308 0.079 Uiso calc U P R 0.520(6) D 2
H H23N 0.8385 0.174 0.3303 0.079 Uiso calc U P R 0.520(6) D 2
H H23O 0.9189 0.2148 0.3949 0.079 Uiso calc U P R 0.520(6) D 2
C C235 1.0173(17) 0.2305(18) 0.3203(19) 0.052(5) Uani d U P . 0.520(6) D 2
H H23P 1.0443 0.2575 0.2968 0.078 Uiso calc U P R 0.520(6) D 2
H H23Q 1.0096 0.1772 0.3015 0.078 Uiso calc U P R 0.520(6) D 2
H H23R 1.0494 0.2599 0.37 0.078 Uiso calc U P R 0.520(6) D 2
N N13 0.719(2) 0.289(2) 0.098(2) 0.039(4) Uani d U P . 0.49(2) D 1
C C144 0.668(2) 0.2202(16) 0.042(2) 0.041(4) Uani d U P . 0.49(2) D 1
H H144 0.6713 0.1752 0.0386 0.05 Uiso calc U P R 0.49(2) D 1
C C145 0.6062(11) 0.2103(11) -0.0137(10) 0.042(3) Uani d U P . 0.49(2) D 1
H H145 0.5693 0.1595 -0.0516 0.05 Uiso calc U P R 0.49(2) D 1
C C146 0.6025(10) 0.2760(9) -0.0108(8) 0.038(3) Uani d U P . 0.49(2) D 1
C C147 0.6610(10) 0.3470(10) 0.0449(8) 0.041(3) Uani d U P . 0.49(2) D 1
H H147 0.6629 0.3943 0.0487 0.05 Uiso calc U P R 0.49(2) D 1
C C148 0.7153(18) 0.3509(17) 0.0937(15) 0.045(5) Uani d U P . 0.49(2) D 1
H H148 0.7554 0.4022 0.1291 0.054 Uiso calc U P R 0.49(2) D 1
N N14 0.5473(8) 0.2684(7) -0.0613(7) 0.046(3) Uani d U P . 0.49(2) D 1
C C149 0.5463(11) 0.3375(9) -0.0624(12) 0.077(7) Uani d U P . 0.49(2) D 1
H H14A 0.5017 0.3202 -0.1032 0.115 Uiso calc U P R 0.49(2) D 1
H H14B 0.5958 0.3712 -0.0644 0.115 Uiso calc U P R 0.49(2) D 1
H H14C 0.5408 0.3672 -0.0204 0.115 Uiso calc U P R 0.49(2) D 1
C C150 0.4861(11) 0.1917(11) -0.1195(10) 0.058(4) Uani d U P . 0.49(2) D 1
H H15A 0.4516 0.1991 -0.1505 0.087 Uiso calc U P R 0.49(2) D 1
H H15B 0.4547 0.1587 -0.1021 0.087 Uiso calc U P R 0.49(2) D 1
H H15C 0.511 0.1659 -0.1448 0.087 Uiso calc U P R 0.49(2) D 1
N N13A 0.718(2) 0.2763(19) 0.0943(18) 0.039(4) Uani d U P . 0.51(2) D 2
C C244 0.6551(19) 0.2064(16) 0.043(2) 0.049(6) Uani d U P . 0.51(2) D 2
H H244 0.6561 0.1598 0.0379 0.059 Uiso calc U P R 0.51(2) D 2
C C245 0.5939(11) 0.1984(10) 0.0020(10) 0.051(5) Uani d U P . 0.51(2) D 2
H H245 0.5533 0.147 -0.0327 0.061 Uiso calc U P R 0.51(2) D 2
C C246 0.5855(8) 0.2629(8) 0.0064(9) 0.046(4) Uani d U P . 0.51(2) D 2
C C247 0.6467(9) 0.3369(8) 0.0634(8) 0.038(3) Uani d U P . 0.51(2) D 2
H H247 0.6444 0.3835 0.0723 0.045 Uiso calc U P R 0.51(2) D 2
C C248 0.7093(15) 0.3396(15) 0.1051(14) 0.045(5) Uani d U P . 0.51(2) D 2
H H248 0.7487 0.3888 0.1437 0.054 Uiso calc U P R 0.51(2) D 2
N N14B 0.5245(8) 0.2593(7) -0.0363(9) 0.062(5) Uani d U P . 0.51(2) D 2
C C249 0.5197(9) 0.3276(8) -0.0282(8) 0.060(5) Uani d U P . 0.51(2) D 2
H H24A 0.47 0.312 -0.0628 0.09 Uiso calc U P R 0.51(2) D 2
H H24B 0.5644 0.3629 -0.0346 0.09 Uiso calc U P R 0.51(2) D 2
H H24C 0.5213 0.3549 0.0183 0.09 Uiso calc U P R 0.51(2) D 2
C C250 0.4635(11) 0.1818(11) -0.0952(12) 0.078(6) Uani d U P . 0.51(2) D 2
H H25A 0.4222 0.1872 -0.1208 0.118 Uiso calc U P R 0.51(2) D 2
H H25B 0.44 0.1448 -0.0779 0.118 Uiso calc U P R 0.51(2) D 2
H H25C 0.4877 0.1618 -0.1259 0.118 Uiso calc U P R 0.51(2) D 2
Si Si5 0.66269(9) 0.07993(9) 0.17002(9) 0.0523(4) Uani d U . . 1.0 . .
Si Si6 0.68945(8) 0.23921(9) 0.25849(8) 0.0441(4) Uani d U . . 1.0 . .
N N11 0.7141(2) 0.1800(2) 0.2045(2) 0.0375(9) Uani d U . . 1.0 . .
C C101 0.7307(3) 0.0402(3) 0.1551(3) 0.0509(14) Uani d U . . 1.0 . .
H H10M 0.7546 0.0562 0.1246 0.076 Uiso calc U . R 1.0 . .
H H10N 0.7007 -0.0174 0.1335 0.076 Uiso calc U . R 1.0 . .
H H10O 0.7724 0.0612 0.1995 0.076 Uiso calc U . R 1.0 . .
C C102 0.6189(4) 0.0448(4) 0.2283(4) 0.083(2) Uani d U . . 1.0 . .
H H10P 0.6616 0.0597 0.2695 0.125 Uiso calc U . R 1.0 . .
H H10Q 0.5849 -0.0127 0.2033 0.125 Uiso calc U . R 1.0 . .
H H10R 0.5876 0.0691 0.2424 0.125 Uiso calc U . R 1.0 . .
C C103 0.5797(3) 0.0321(4) 0.0856(4) 0.076(2) Uani d U . . 1.0 . .
H H10S 0.5414 0.0493 0.0927 0.114 Uiso calc U . R 1.0 . .
H H10T 0.5536 -0.0252 0.0664 0.114 Uiso calc U . R 1.0 . .
H H10U 0.6004 0.0472 0.0533 0.114 Uiso calc U . R 1.0 . .
C C104 0.7518(3) 0.3439(3) 0.2763(3) 0.0500(14) Uani d U . . 1.0 . .
H H10V 0.8076 0.3624 0.2999 0.075 Uiso calc U . R 1.0 . .
H H10W 0.736 0.3778 0.3058 0.075 Uiso calc U . R 1.0 . .
H H10X 0.744 0.3459 0.2325 0.075 Uiso calc U . R 1.0 . .
C C105 0.7098(4) 0.2439(4) 0.3458(3) 0.0593(16) Uani d U . . 1.0 . .
H H10Y 0.6698 0.195 0.342 0.089 Uiso calc U . R 1.0 . .
H H10Z 0.7078 0.2886 0.3779 0.089 Uiso calc U . R 1.0 . .
H H1AA 0.7623 0.2505 0.3632 0.089 Uiso calc U . R 1.0 . .
C C106 0.5842(3) 0.2133(4) 0.2190(3) 0.0627(17) Uani d U . . 1.0 . .
H H1AB 0.5748 0.2128 0.1742 0.094 Uiso calc U . R 1.0 . .
H H1AC 0.5747 0.2525 0.2498 0.094 Uiso calc U . R 1.0 . .
H H1AD 0.5483 0.1611 0.2125 0.094 Uiso calc U . R 1.0 . .

loop_
_atom_site_aniso_label
_atom_site_aniso_U_11
_atom_site_aniso_U_22
_atom_site_aniso_U_33
_atom_site_aniso_U_12
_atom_site_aniso_U_13
_atom_site_aniso_U_23
La1A 0.0414(7) 0.02118(15) 0.0453(9) 0.0096(3) 0.0259(6) 0.0195(4)
N5 0.042(3) 0.033(3) 0.049(4) 0.017(2) 0.025(3) 0.022(3)
C37 0.053(5) 0.028(4) 0.061(6) 0.017(4) 0.024(4) 0.026(4)
C38 0.049(5) 0.033(4) 0.068(6) 0.016(4) 0.016(5) 0.028(5)
C39 0.041(5) 0.035(5) 0.065(6) 0.019(4) 0.024(4) 0.029(5)
C40 0.057(8) 0.030(4) 0.055(7) 0.023(5) 0.035(5) 0.028(4)
C41 0.050(8) 0.030(4) 0.059(7) 0.021(5) 0.035(4) 0.027(4)
N6 0.054(3) 0.045(3) 0.056(4) 0.021(2) 0.020(3) 0.032(3)
C42 0.061(5) 0.058(5) 0.070(6) 0.024(4) 0.015(4) 0.040(4)
C43 0.063(6) 0.052(5) 0.058(6) 0.034(4) 0.035(5) 0.040(4)
La1 0.0414(7) 0.02118(15) 0.0453(9) 0.0096(3) 0.0259(6) 0.0195(4)
N5A 0.045(4) 0.040(4) 0.045(5) 0.021(3) 0.022(3) 0.019(3)
C37A 0.045(8) 0.037(7) 0.039(8) 0.028(6) 0.022(6) 0.009(6)
C38A 0.050(9) 0.045(7) 0.040(7) 0.031(7) 0.018(6) 0.022(6)
C39A 0.038(8) 0.036(8) 0.038(7) 0.021(6) 0.022(6) 0.012(6)
C40A 0.027(9) 0.037(8) 0.043(9) 0.020(7) 0.021(6) 0.014(6)
C41A 0.040(12) 0.023(7) 0.039(10) 0.010(7) 0.017(7) 0.011(6)
N6A 0.044(4) 0.043(4) 0.044(5) 0.025(3) 0.015(3) 0.021(4)
C42A 0.050(7) 0.047(6) 0.038(6) 0.023(5) 0.021(5) 0.019(5)
C43A 0.050(8) 0.050(7) 0.052(9) 0.032(6) 0.016(6) 0.019(6)
La2 0.0367(5) 0.0175(3) 0.0469(7) 0.0122(4) 0.0277(6) 0.0160(4)
La2A 0.015(2) 0.0140(14) 0.034(3) 0.0028(14) 0.018(2) 0.0016(19)
N1 0.047(2) 0.0221(18) 0.041(2) 0.0079(17) 0.0280(19) 0.0115(17)
N2 0.035(2) 0.027(2) 0.072(3) 0.0122(17) 0.030(2) 0.026(2)
N3 0.040(2) 0.0270(19) 0.045(2) 0.0063(18) 0.025(2) 0.0135(18)
N4 0.034(2) 0.0202(17) 0.051(2) 0.0125(16) 0.0276(19) 0.0160(17)
N7 0.034(2) 0.027(2) 0.064(3) 0.0144(18) 0.028(2) 0.020(2)
N8 0.030(2) 0.042(2) 0.036(2) 0.018(2) 0.0083(19) 0.0021(19)
Si1 0.0336(8) 0.0301(7) 0.0419(8) 0.0067(6) 0.0191(6) 0.0130(6)
Si2 0.0465(9) 0.0300(7) 0.0476(9) -0.0013(6) 0.0261(7) 0.0159(7)
Si3 0.0370(7) 0.0177(6) 0.0560(9) 0.0147(5) 0.0330(7) 0.0168(6)
Si4 0.0361(7) 0.0248(6) 0.0511(8) 0.0151(6) 0.0292(7) 0.0168(6)
C1 0.034(3) 0.032(3) 0.047(3) 0.008(2) 0.014(2) 0.010(2)
C2 0.043(3) 0.036(3) 0.052(3) 0.013(2) 0.016(3) 0.017(2)
C3 0.043(3) 0.049(3) 0.057(4) 0.015(3) 0.030(3) 0.017(3)
C4 0.050(3) 0.047(3) 0.048(3) -0.014(3) 0.024(3) 0.012(3)
C5 0.072(4) 0.026(3) 0.068(4) 0.005(3) 0.037(3) 0.021(3)
C6 0.068(4) 0.043(3) 0.062(4) 0.006(3) 0.031(3) 0.030(3)
C7 0.056(4) 0.032(3) 0.083(4) 0.026(3) 0.044(3) 0.031(3)
C8 0.039(3) 0.032(2) 0.057(3) 0.019(2) 0.032(3) 0.023(2)
C9 0.050(3) 0.017(2) 0.071(3) 0.012(2) 0.043(3) 0.015(2)
C10 0.051(3) 0.046(3) 0.059(3) 0.029(3) 0.033(3) 0.027(3)
C11 0.051(3) 0.027(2) 0.056(3) 0.021(2) 0.027(3) 0.010(2)
C12 0.052(3) 0.021(2) 0.037(2) 0.005(2) 0.023(2) 0.012(2)
C13 0.052(3) 0.028(2) 0.035(3) -0.002(2) 0.022(2) 0.006(2)
C14 0.061(4) 0.034(3) 0.044(3) -0.006(3) 0.028(3) 0.009(3)
C15 0.079(4) 0.027(3) 0.049(4) -0.009(3) 0.026(3) 0.011(3)
C16 0.090(4) 0.027(3) 0.051(3) 0.007(3) 0.036(3) 0.016(2)
C17 0.077(4) 0.019(2) 0.045(3) 0.009(2) 0.030(3) 0.013(2)
C18 0.080(4) 0.023(2) 0.053(3) 0.015(3) 0.035(3) 0.015(2)
C19 0.085(5) 0.045(3) 0.055(4) 0.009(3) 0.036(4) 0.013(3)
C20 0.132(7) 0.064(4) 0.080(5) 0.065(5) 0.066(5) 0.043(4)
C21 0.042(3) 0.034(3) 0.042(3) 0.003(2) 0.023(3) 0.004(2)
C22 0.062(4) 0.045(3) 0.053(4) 0.017(3) 0.027(3) 0.012(3)
C23 0.045(4) 0.051(3) 0.059(4) 0.008(3) 0.030(3) 0.012(3)
C24 0.038(3) 0.028(2) 0.075(3) 0.018(2) 0.031(2) 0.032(2)
C25 0.034(3) 0.037(3) 0.063(3) 0.016(2) 0.027(2) 0.032(2)
C26 0.040(3) 0.042(3) 0.069(4) 0.016(2) 0.027(3) 0.033(3)
C27 0.029(3) 0.046(3) 0.078(4) 0.014(2) 0.027(3) 0.033(3)
C28 0.040(3) 0.049(3) 0.093(4) 0.026(3) 0.041(3) 0.040(3)
C29 0.041(3) 0.035(2) 0.086(4) 0.024(2) 0.038(3) 0.036(3)
C30 0.053(4) 0.029(3) 0.121(5) 0.026(2) 0.057(4) 0.032(3)
C31 0.056(4) 0.042(3) 0.076(4) 0.022(3) 0.028(3) 0.027(3)
C32 0.079(14) 0.029(8) 0.096(13) 0.031(8) 0.062(11) 0.027(9)
C32A 0.069(15) 0.026(8) 0.103(16) 0.024(9) 0.054(12) 0.037(10)
C33 0.038(3) 0.035(3) 0.061(3) 0.011(2) 0.027(3) 0.028(3)
C34 0.052(4) 0.041(3) 0.085(4) 0.023(3) 0.042(3) 0.036(3)
C35 0.048(4) 0.066(4) 0.066(4) 0.008(3) 0.028(3) 0.031(3)
C36 0.038(3) 0.033(3) 0.053(3) 0.008(2) 0.025(3) 0.006(2)
C44 0.030(3) 0.045(3) 0.047(3) 0.016(2) 0.017(2) 0.022(3)
C45 0.031(3) 0.045(3) 0.045(3) 0.018(2) 0.018(2) 0.011(2)
C46 0.022(2) 0.021(2) 0.040(3) 0.0022(18) 0.013(2) -0.001(2)
C47 0.030(3) 0.026(2) 0.040(3) 0.009(2) 0.016(2) 0.008(2)
C48 0.040(3) 0.026(2) 0.045(3) 0.015(2) 0.027(2) 0.012(2)
C49 0.043(3) 0.067(4) 0.043(3) 0.034(3) 0.012(3) -0.001(3)
C50 0.041(3) 0.048(3) 0.057(3) 0.024(3) 0.014(3) 0.015(3)
La4 0.01965(14) 0.02682(14) 0.03014(15) 0.00908(11) 0.01083(11) -0.00046(11)
La3 0.0144(3) 0.0172(5) 0.0320(4) 0.0039(3) 0.0107(3) 0.0004(3)
N15 0.020(4) 0.021(5) 0.037(5) 0.007(4) 0.014(4) 0.002(3)
C137 0.022(5) 0.050(7) 0.026(6) 0.009(5) 0.014(5) 0.022(5)
C138 0.035(5) 0.025(5) 0.043(6) 0.011(5) 0.023(5) 0.009(5)
C139 0.023(5) 0.032(7) 0.021(7) 0.006(4) 0.010(4) 0.012(4)
C140 0.034(5) 0.019(5) 0.036(7) 0.013(4) 0.017(5) 0.012(4)
C141 0.020(4) 0.027(6) 0.041(7) 0.007(4) 0.017(4) 0.017(5)
N16 0.036(6) 0.031(6) 0.043(6) 0.011(4) 0.023(5) 0.022(5)
C142 0.035(7) 0.035(6) 0.055(8) 0.009(5) 0.026(6) 0.026(6)
C143 0.041(7) 0.039(7) 0.043(10) 0.021(6) 0.021(7) 0.027(6)
N12A 0.014(4) 0.024(5) 0.029(4) 0.007(4) 0.005(3) 0.003(3)
Si7A 0.0209(14) 0.0243(17) 0.0299(15) 0.0101(13) 0.0126(12) 0.0053(13)
Si8A 0.0210(18) 0.032(2) 0.035(2) 0.0096(18) 0.0161(14) 0.0051(16)
C207 0.055(7) 0.041(7) 0.040(6) 0.025(6) 0.032(6) 0.017(5)
C208 0.027(5) 0.024(5) 0.028(5) 0.011(4) 0.007(4) 0.004(4)
C209 0.027(5) 0.038(7) 0.050(7) 0.020(5) 0.020(5) 0.009(5)
C210 0.050(7) 0.047(7) 0.044(7) 0.018(5) 0.030(6) 0.020(6)
C211 0.024(5) 0.031(5) 0.019(5) -0.005(4) -0.004(4) -0.002(4)
C236 0.036(9) 0.042(9) 0.048(10) -0.002(6) 0.025(8) -0.010(6)
N9 0.017(4) 0.013(7) 0.034(4) 0.002(4) 0.011(3) 0.001(4)
C112 0.016(3) 0.020(4) 0.035(3) 0.009(3) 0.014(3) 0.002(3)
C113 0.016(4) 0.022(5) 0.033(4) 0.011(4) 0.010(3) 0.000(4)
C114 0.026(4) 0.023(5) 0.036(4) 0.012(4) 0.012(4) 0.001(4)
C115 0.035(5) 0.035(5) 0.034(4) 0.015(5) 0.020(4) 0.005(4)
C116 0.039(5) 0.027(5) 0.045(4) 0.013(4) 0.027(4) 0.014(4)
C117 0.030(4) 0.025(4) 0.043(4) 0.010(3) 0.023(3) 0.006(3)
C118 0.031(4) 0.036(4) 0.054(4) 0.016(3) 0.018(3) 0.020(3)
C119 0.031(4) 0.036(4) 0.054(4) 0.016(3) 0.018(3) 0.020(3)
C120 0.031(4) 0.036(4) 0.054(4) 0.016(3) 0.018(3) 0.020(3)
C121 0.017(4) 0.028(5) 0.039(5) 0.003(4) 0.009(3) -0.005(4)
C122 0.017(4) 0.028(5) 0.039(5) 0.003(4) 0.009(3) -0.005(4)
C123 0.017(4) 0.028(5) 0.039(5) 0.003(4) 0.009(3) -0.005(4)
N10 0.015(4) 0.009(5) 0.031(4) 0.001(4) 0.011(3) 0.004(4)
C124 0.017(4) 0.018(4) 0.031(4) 0.007(4) 0.009(3) 0.002(3)
C125 0.016(4) 0.017(4) 0.030(4) 0.001(3) 0.012(4) 0.002(3)
C126 0.025(5) 0.021(5) 0.028(5) 0.001(4) 0.012(4) -0.001(3)
C127 0.025(5) 0.025(5) 0.026(5) 0.005(4) 0.011(5) -0.005(4)
C128 0.027(5) 0.027(5) 0.029(6) 0.014(4) 0.009(5) 0.001(3)
C129 0.016(4) 0.025(4) 0.021(4) 0.009(4) 0.000(3) 0.003(3)
C130 0.020(5) 0.017(5) 0.041(7) 0.006(4) 0.009(5) 0.008(4)
C131 0.019(5) 0.032(6) 0.042(7) 0.007(4) 0.017(4) 0.009(5)
C132 0.026(5) 0.018(5) 0.046(9) 0.007(4) -0.005(6) 0.006(6)
C133 0.036(6) 0.018(5) 0.043(7) 0.008(5) 0.018(6) 0.005(4)
C134 0.063(9) 0.025(6) 0.057(9) 0.012(6) 0.028(8) 0.014(5)
C135 0.035(7) 0.035(9) 0.039(8) 0.019(6) 0.004(6) 0.001(7)
La3A 0.0164(3) 0.0242(6) 0.0300(4) 0.0050(3) 0.0095(2) -0.0024(4)
N15A 0.033(4) 0.032(4) 0.038(4) 0.016(4) 0.012(3) 0.006(3)
C237 0.028(4) 0.045(5) 0.034(5) 0.014(4) 0.017(4) 0.005(4)
C238 0.025(4) 0.039(6) 0.039(6) 0.006(4) 0.014(4) 0.009(4)
C239 0.027(4) 0.038(6) 0.029(5) 0.008(4) 0.017(3) 0.007(4)
C240 0.021(4) 0.035(6) 0.023(5) 0.008(4) 0.009(3) 0.004(4)
C241 0.027(4) 0.029(5) 0.030(5) 0.010(4) 0.011(4) 0.001(3)
N16B 0.023(5) 0.042(8) 0.023(6) 0.008(4) 0.011(4) 0.003(5)
C242 0.038(6) 0.047(7) 0.040(6) 0.002(5) 0.019(5) 0.013(6)
C243 0.041(8) 0.050(8) 0.039(8) 0.019(6) 0.020(7) 0.033(6)
N12 0.028(4) 0.031(5) 0.036(5) 0.011(4) 0.016(3) -0.003(4)
Si7 0.0295(15) 0.0305(18) 0.0428(19) 0.0078(13) 0.0210(14) 0.0017(14)
Si8 0.0230(18) 0.048(3) 0.048(3) 0.003(2) 0.0118(19) -0.011(2)
C107 0.064(8) 0.058(8) 0.050(7) 0.021(7) 0.035(6) 0.012(6)
C108 0.032(5) 0.036(6) 0.027(5) 0.010(4) 0.015(4) -0.010(4)
C109 0.039(6) 0.033(6) 0.075(9) 0.016(5) 0.037(6) 0.012(5)
C110 0.107(10) 0.132(11) 0.119(10) 0.025(6) 0.077(8) 0.043(7)
C111 0.088(9) 0.127(10) 0.125(10) 0.074(8) 0.010(6) 0.029(7)
C136 0.055(8) 0.054(8) 0.053(7) 0.028(7) 0.017(5) 0.004(5)
N9A 0.027(4) 0.011(7) 0.029(4) 0.006(5) 0.014(3) -0.001(4)
C212 0.030(4) 0.018(5) 0.030(4) 0.012(4) 0.012(3) -0.006(4)
C213 0.024(5) 0.025(6) 0.035(5) 0.009(5) 0.008(4) -0.004(5)
C214 0.030(6) 0.020(5) 0.032(5) 0.010(5) 0.008(4) -0.007(5)
C215 0.045(6) 0.029(6) 0.041(5) 0.015(5) 0.028(5) -0.001(5)
C216 0.055(7) 0.026(5) 0.049(5) 0.010(5) 0.031(5) 0.010(4)
C217 0.044(6) 0.036(5) 0.037(5) 0.015(4) 0.018(4) 0.010(4)
C218 0.047(7) 0.034(5) 0.038(5) 0.010(5) 0.018(5) 0.017(4)
C219 0.057(7) 0.026(6) 0.077(9) 0.007(5) 0.031(7) 0.011(6)
C220 0.057(7) 0.048(6) 0.060(8) 0.024(6) 0.032(6) 0.019(6)
C221 0.020(6) 0.022(6) 0.044(7) 0.006(4) 0.008(4) -0.004(4)
C222 0.026(6) 0.060(10) 0.071(11) 0.012(6) -0.017(6) -0.018(8)
C223 0.021(6) 0.029(6) 0.071(8) 0.007(5) 0.019(5) 0.014(5)
N10A 0.019(4) 0.012(5) 0.034(4) -0.002(4) 0.012(3) 0.001(4)
C224 0.014(4) 0.028(6) 0.025(4) 0.007(4) 0.000(3) 0.001(4)
C225 0.024(5) 0.032(6) 0.034(5) 0.011(5) 0.008(4) 0.006(4)
C226 0.036(6) 0.060(8) 0.030(6) 0.029(6) 0.008(5) 0.012(5)
C227 0.024(7) 0.051(9) 0.031(8) 0.016(8) 0.006(6) -0.005(5)
C228 0.030(6) 0.044(7) 0.030(6) 0.026(6) -0.006(5) -0.002(4)
C229 0.028(5) 0.026(6) 0.040(7) 0.014(5) 0.006(5) 0.003(4)
C230 0.036(6) 0.036(7) 0.051(7) 0.014(5) 0.012(5) 0.016(5)
C231 0.042(7) 0.063(9) 0.079(11) -0.002(6) 0.004(7) 0.025(7)
C232 0.051(7) 0.047(8) 0.065(11) 0.026(6) 0.003(7) 0.020(7)
C233 0.050(7) 0.042(7) 0.043(7) 0.022(6) 0.018(5) 0.014(5)
C234 0.061(8) 0.055(8) 0.044(7) 0.029(6) 0.019(6) 0.024(6)
C235 0.059(9) 0.036(7) 0.054(11) 0.028(7) 0.023(9) 0.009(6)
N13 0.028(6) 0.027(8) 0.045(7) 0.015(6) 0.005(5) 0.004(6)
C144 0.024(8) 0.031(7) 0.051(6) 0.008(6) 0.003(5) 0.013(6)
C145 0.031(6) 0.032(5) 0.043(6) 0.008(4) 0.005(4) 0.012(4)
C146 0.035(5) 0.037(5) 0.037(5) 0.013(4) 0.013(3) 0.019(4)
C147 0.047(6) 0.037(5) 0.035(6) 0.021(4) 0.009(4) 0.014(4)
C148 0.046(7) 0.036(6) 0.037(7) 0.023(6) 0.004(5) 0.005(5)
N14 0.040(6) 0.039(5) 0.042(6) 0.015(5) 0.007(4) 0.011(4)
C149 0.063(10) 0.053(7) 0.085(13) 0.021(7) -0.011(9) 0.033(8)
C150 0.038(9) 0.047(7) 0.059(9) 0.012(6) 0.009(6) 0.011(6)
N13A 0.029(6) 0.038(10) 0.033(6) 0.019(7) 0.009(4) 0.000(6)
C244 0.030(11) 0.033(8) 0.055(8) 0.011(7) -0.002(8) 0.007(8)
C245 0.036(7) 0.032(6) 0.060(9) 0.014(5) -0.004(6) 0.013(5)
C246 0.027(6) 0.031(6) 0.054(8) 0.012(5) 0.002(4) 0.004(5)
C247 0.044(6) 0.029(5) 0.037(7) 0.022(5) 0.018(4) 0.006(4)
C248 0.036(7) 0.032(8) 0.037(9) 0.014(6) 0.002(6) -0.002(5)
N14B 0.038(7) 0.041(5) 0.075(9) 0.021(5) -0.009(5) 0.012(5)
C249 0.061(9) 0.053(7) 0.063(9) 0.038(7) 0.008(7) 0.020(6)
C250 0.040(10) 0.051(7) 0.085(14) 0.014(8) -0.021(8) 0.006(8)
Si5 0.0374(9) 0.0374(8) 0.0666(11) 0.0106(7) 0.0369(8) 0.0102(8)
Si6 0.0271(7) 0.0509(9) 0.0404(8) 0.0206(7) 0.0183(6) 0.0039(7)
N11 0.024(2) 0.035(2) 0.038(2) 0.0110(17) 0.0164(17) 0.0041(18)
C101 0.054(3) 0.036(3) 0.063(4) 0.020(3) 0.042(3) 0.018(3)
C102 0.090(5) 0.053(4) 0.119(6) 0.031(4) 0.089(5) 0.036(4)
C103 0.030(3) 0.049(4) 0.085(4) 0.004(3) 0.021(3) -0.013(3)
C104 0.036(3) 0.044(3) 0.042(3) 0.021(2) 0.013(2) -0.008(2)
C105 0.056(4) 0.079(4) 0.050(3) 0.043(3) 0.034(3) 0.020(3)
C106 0.028(3) 0.067(4) 0.061(4) 0.023(3) 0.018(3) 0.000(3)

loop_
_atom_type_symbol
_atom_type_description
_atom_type_scat_dispersion_real
_atom_type_scat_dispersion_imag
_atom_type_scat_source
C C 0.0033 0.0016 'International Tables Vol C Tables 4.2.6.8 and 6.1.1.4'
H H 0.0000 0.0000 'International Tables Vol C Tables 4.2.6.8 and 6.1.1.4'
La La -0.2871 2.4523 'International Tables Vol C Tables 4.2.6.8 and 6.1.1.4'
N N 0.0061 0.0033 'International Tables Vol C Tables 4.2.6.8 and 6.1.1.4'
Si Si 0.0817 0.0704 'International Tables Vol C Tables 4.2.6.8 and 6.1.1.4'

loop_
_geom_angle_atom_site_label_1
_geom_angle_atom_site_label_2
_geom_angle_atom_site_label_3
_geom_angle
N2 La1A N1 79.22(19)
N2 La1A N3 113.92(19)
N1 La1A N3 116.1(2)
N2 La1A C12 110.0(2)
N1 La1A C12 30.85(13)
N3 La1A C12 103.5(2)
N2 La1A N5 84.7(2)
N1 La1A N5 150.8(3)
N3 La1A N5 92.7(3)
C12 La1A N5 150.5(3)
N2 La1A C17 122.3(2)
N1 La1A C17 51.50(15)
N3 La1A C17 113.80(19)
C12 La1A C17 27.65(15)
N5 La1A C17 123.0(3)
N2 La1A Si2 138.76(18)
N1 La1A Si2 123.84(17)
N3 La1A Si2 27.89(10)
C12 La1A Si2 98.92(14)
N5 La1A Si2 83.9(2)
C17 La1A Si2 96.89(13)
N2 La1A La2 42.26(14)
N1 La1A La2 37.12(12)
N3 La1A La2 120.54(16)
C12 La1A La2 67.96(13)
N5 La1A La2 124.0(2)
C17 La1A La2 85.54(14)
Si2 La1A La2 144.73(12)
C37 N5 C41 115.1(8)
C37 N5 La1A 108.0(6)
C41 N5 La1A 136.2(6)
C38 C37 N5 125.1(8)
C38 C37 H37 117.5
N5 C37 H37 117.5
C37 C38 C39 119.5(8)
C37 C38 H38 120.3
C39 C38 H38 120.3
N6 C39 C40 124.2(8)
N6 C39 C38 120.5(9)
C40 C39 C38 115.4(8)
C41 C40 C39 120.9(7)
C41 C40 H40 119.6
C39 C40 H40 119.6
C40 C41 N5 124.0(8)
C40 C41 H41 118.0
N5 C41 H41 118.0
C39 N6 C42 124.0(8)
C39 N6 C43 119.7(8)
C42 N6 C43 116.3(8)
N6 C42 H42A 109.5
N6 C42 H42B 109.5
H42A C42 H42B 109.5
N6 C42 H42C 109.5
H42A C42 H42C 109.5
H42B C42 H42C 109.5
N6 C43 H43A 109.5
N6 C43 H43B 109.5
H43A C43 H43B 109.5
N6 C43 H43C 109.5
H43A C43 H43C 109.5
H43B C43 H43C 109.5
N2 La1 N3 114.8(3)
N2 La1 N1 73.4(2)
N3 La1 N1 108.1(3)
N2 La1 N5A 90.4(5)
N3 La1 N5A 95.9(5)
N1 La1 N5A 155.0(6)
N2 La1 C12 101.3(2)
N3 La1 C12 97.4(3)
N1 La1 C12 27.95(13)
N5A La1 C12 156.7(5)
N2 La1 C5 169.6(3)
N3 La1 C5 62.8(2)
N1 La1 C5 117.0(3)
N5A La1 C5 80.0(5)
C12 La1 C5 89.1(2)
N2 La1 Si2 142.4(3)
N3 La1 Si2 29.01(12)
N1 La1 Si2 117.8(2)
N5A La1 Si2 86.7(5)
C12 La1 Si2 95.7(2)
C5 La1 Si2 33.88(13)
N2 La1 La2A 33.2(3)
N3 La1 La2A 114.9(3)
N1 La1 La2A 40.3(3)
N5A La1 La2A 122.3(6)
C12 La1 La2A 68.3(3)
C5 La1 La2A 157.1(3)
Si2 La1 La2A 140.8(3)
C37A N5A C41A 113.4(14)
C37A N5A La1 106.7(11)
C41A N5A La1 139.4(12)
C38A C37A N5A 126.9(15)
C38A C37A H37A 116.6
N5A C37A H37A 116.6
C37A C38A C39A 119.0(14)
C37A C38A H38A 120.5
C39A C38A H38A 120.5
N6A C39A C40A 121.8(15)
N6A C39A C38A 123.0(14)
C40A C39A C38A 115.0(15)
C41A C40A C39A 121.1(15)
C41A C40A H40A 119.4
C39A C40A H40A 119.4
C40A C41A N5A 124.5(15)
C40A C41A H41A 117.8
N5A C41A H41A 117.8
C39A N6A C43A 123.3(16)
C39A N6A C42A 117.3(15)
C43A N6A C42A 118.4(15)
N6A C42A H42D 109.5
N6A C42A H42E 109.5
H42D C42A H42E 109.5
N6A C42A H42F 109.5
H42D C42A H42F 109.5
H42E C42A H42F 109.5
N6A C43A H43D 109.5
N6A C43A H43E 109.5
H43D C43A H43E 109.5
N6A C43A H43F 109.5
H43D C43A H43F 109.5
H43E C43A H43F 109.5
N1 La2 N2 78.47(16)
N1 La2 N4 119.50(19)
N2 La2 N4 132.67(16)
N1 La2 N7 102.87(16)
N2 La2 N7 123.55(17)
N4 La2 N7 96.37(15)
N1 La2 C24 103.65(16)
N2 La2 C24 26.92(13)
N4 La2 C24 110.29(15)
N7 La2 C24 125.32(17)
N1 La2 Si3 146.74(16)
N2 La2 Si3 121.53(13)
N4 La2 Si3 27.25(9)
N7 La2 Si3 87.97(9)
C24 La2 Si3 94.82(11)
N1 La2 La1A 40.23(13)
N2 La2 La1A 38.40(11)
N4 La2 La1A 141.93(11)
N7 La2 La1A 117.69(11)
C24 La2 La1A 64.58(11)
Si3 La2 La1A 153.12(9)
N2 La2A N1 84.1(5)
N2 La2A C24 31.4(3)
N1 La2A C24 113.2(6)
N2 La2A N4 139.0(5)
N1 La2A N4 107.0(5)
C24 La2A N4 114.9(3)
N2 La2A N7 131.9(5)
N1 La2A N7 95.4(4)
C24 La2A N7 134.5(4)
N4 La2A N7 87.2(5)
N2 La2A La1 36.7(2)
N1 La2A La1 47.6(3)
C24 La2A La1 67.3(4)
N4 La2A La1 140.0(4)
N7 La2A La1 120.8(3)
C12 N1 La2 169.6(4)
C12 N1 La2A 178.1(5)
C12 N1 La1A 87.6(3)
La2 N1 La1A 102.7(2)
C12 N1 La1 88.6(3)
La2A N1 La1 92.1(5)
C24 N2 La2A 96.7(4)
C24 N2 La1A 154.7(3)
C24 N2 La1 148.6(4)
La2A N2 La1 110.1(3)
C24 N2 La2 99.9(3)
La1A N2 La2 99.3(2)
Si1 N3 Si2 122.9(2)
Si1 N3 La1 127.4(2)
Si2 N3 La1 107.8(2)
Si1 N3 La1A 126.6(2)
Si2 N3 La1A 109.9(2)
Si4 N4 Si3 128.3(2)
Si4 N4 La2 119.91(19)
Si3 N4 La2 111.4(2)
Si4 N4 La2A 124.8(3)
Si3 N4 La2A 106.8(3)
C48 N7 C44 114.6(4)
C48 N7 La2 116.8(3)
C44 N7 La2 127.8(3)
C48 N7 La2A 123.6(4)
C44 N7 La2A 121.5(5)
C46 N8 C49 121.5(5)
C46 N8 C50 120.5(4)
C49 N8 C50 117.7(4)
N3 Si1 C1 109.5(2)
N3 Si1 C2 112.2(2)
C1 Si1 C2 108.6(2)
N3 Si1 C3 115.0(2)
C1 Si1 C3 105.5(3)
C2 Si1 C3 105.5(3)
N3 Si2 C6 113.2(2)
N3 Si2 C4 114.2(3)
C6 Si2 C4 108.2(3)
N3 Si2 C5 109.2(2)
C6 Si2 C5 107.5(3)
C4 Si2 C5 104.0(3)
N3 Si2 La1 43.18(18)
C6 Si2 La1 123.3(2)
C4 Si2 La1 128.3(2)
C5 Si2 La1 66.2(2)
N3 Si2 La1A 42.16(15)
C6 Si2 La1A 127.6(2)
C4 Si2 La1A 123.9(2)
C5 Si2 La1A 67.10(17)
N4 Si3 C7 114.2(2)
N4 Si3 C8 115.7(2)
C7 Si3 C8 105.6(2)
N4 Si3 C9 109.2(2)
C7 Si3 C9 106.0(2)
C8 Si3 C9 105.5(2)
N4 Si3 La2 41.35(14)
C7 Si3 La2 126.43(18)
C8 Si3 La2 127.76(16)
C9 Si3 La2 67.84(15)
N4 Si4 C10 115.4(2)
N4 Si4 C11 112.2(2)
C10 Si4 C11 107.0(2)
N4 Si4 C36 109.8(2)
C10 Si4 C36 105.4(3)
C11 Si4 C36 106.4(2)
Si1 C1 H1A 109.5
Si1 C1 H1B 109.5
H1A C1 H1B 109.5
Si1 C1 H1C 109.5
H1A C1 H1C 109.5
H1B C1 H1C 109.5
Si1 C2 H2A 109.5
Si1 C2 H2B 109.5
H2A C2 H2B 109.5
Si1 C2 H2C 109.5
H2A C2 H2C 109.5
H2B C2 H2C 109.5
Si1 C3 H3A 109.5
Si1 C3 H3B 109.5
H3A C3 H3B 109.5
Si1 C3 H3C 109.5
H3A C3 H3C 109.5
H3B C3 H3C 109.5
Si2 C4 H4A 109.5
Si2 C4 H4B 109.5
H4A C4 H4B 109.5
Si2 C4 H4C 109.5
H4A C4 H4C 109.5
H4B C4 H4C 109.5
Si2 C5 La1 79.9(2)
Si2 C5 H5A 109.5
La1 C5 H5A 73.8
Si2 C5 H5B 109.5
La1 C5 H5B 167.4
H5A C5 H5B 109.5
Si2 C5 H5C 109.5
La1 C5 H5C 58.5
H5A C5 H5C 109.5
H5B C5 H5C 109.5
Si2 C6 H6A 109.5
Si2 C6 H6B 109.5
H6A C6 H6B 109.5
Si2 C6 H6C 109.5
H6A C6 H6C 109.5
H6B C6 H6C 109.5
Si3 C7 H7A 109.5
Si3 C7 H7B 109.5
H7A C7 H7B 109.5
Si3 C7 H7C 109.5
H7A C7 H7C 109.5
H7B C7 H7C 109.5
Si3 C8 H8A 109.5
Si3 C8 H8B 109.5
H8A C8 H8B 109.5
Si3 C8 H8C 109.5
H8A C8 H8C 109.5
H8B C8 H8C 109.5
Si3 C9 H9A 109.5
Si3 C9 H9B 109.5
H9A C9 H9B 109.5
Si3 C9 H9C 109.5
H9A C9 H9C 109.5
H9B C9 H9C 109.5
Si4 C10 H10A 109.5
Si4 C10 H10B 109.5
H10A C10 H10B 109.5
Si4 C10 H10C 109.5
H10A C10 H10C 109.5
H10B C10 H10C 109.5
Si4 C11 H11A 109.5
Si4 C11 H11B 109.5
H11A C11 H11B 109.5
Si4 C11 H11C 109.5
H11A C11 H11C 109.5
H11B C11 H11C 109.5
N1 C12 C17 121.5(5)
N1 C12 C13 121.2(4)
C17 C12 C13 117.0(4)
N1 C12 La1A 61.5(3)
C17 C12 La1A 91.5(4)
C13 C12 La1A 112.5(3)
N1 C12 La1 63.4(3)
C17 C12 La1 89.5(4)
C13 C12 La1 112.7(4)
C14 C13 C12 119.5(5)
C14 C13 C21 121.7(6)
C12 C13 C21 118.7(4)
C15 C14 C13 121.9(6)
C15 C14 H14 119.1
C13 C14 H14 119.1
C16 C15 C14 119.8(5)
C16 C15 H15 120.1
C14 C15 H15 120.1
C15 C16 C17 121.1(6)
C15 C16 H16 119.5
C17 C16 H16 119.5
C16 C17 C12 120.7(6)
C16 C17 C18 118.5(5)
C12 C17 C18 120.5(4)
C16 C17 La1A 126.9(4)
C12 C17 La1A 60.8(3)
C18 C17 La1A 87.7(3)
C19 C18 C20 109.9(5)
C19 C18 C17 110.8(6)
C20 C18 C17 113.2(5)
C19 C18 H18 107.6
C20 C18 H18 107.6
C17 C18 H18 107.6
C18 C19 H19A 109.5
C18 C19 H19B 109.5
H19A C19 H19B 109.5
C18 C19 H19C 109.5
H19A C19 H19C 109.5
H19B C19 H19C 109.5
C18 C20 H20A 109.5
C18 C20 H20B 109.5
H20A C20 H20B 109.5
C18 C20 H20C 109.5
H20A C20 H20C 109.5
H20B C20 H20C 109.5
C13 C21 C22 110.5(4)
C13 C21 C23 114.5(4)
C22 C21 C23 111.4(5)
C13 C21 H21 106.6
C22 C21 H21 106.6
C23 C21 H21 106.6
C21 C22 H22A 109.5
C21 C22 H22B 109.5
H22A C22 H22B 109.5
C21 C22 H22C 109.5
H22A C22 H22C 109.5
H22B C22 H22C 109.5
C21 C23 H23A 109.5
C21 C23 H23B 109.5
H23A C23 H23B 109.5
C21 C23 H23C 109.5
H23A C23 H23C 109.5
H23B C23 H23C 109.5
N2 C24 C25 121.1(5)
N2 C24 C29 121.3(5)
C25 C24 C29 117.6(5)
N2 C24 La2A 51.9(4)
C25 C24 La2A 117.9(4)
C29 C24 La2A 98.9(4)
N2 C24 La2 53.2(3)
C25 C24 La2 119.4(3)
C29 C24 La2 96.5(4)
C26 C25 C24 119.9(5)
C26 C25 C33 119.3(5)
C24 C25 C33 120.8(4)
C27 C26 C25 121.9(6)
C27 C26 H26 119.1
C25 C26 H26 119.1
C28 C27 C26 119.1(5)
C28 C27 H27 120.5
C26 C27 H27 120.5
C27 C28 C29 122.2(5)
C27 C28 H28 118.9
C29 C28 H28 118.9
C28 C29 C24 119.2(5)
C28 C29 C30 120.2(5)
C24 C29 C30 120.5(4)
C32A C30 C31 108.2(12)
C32A C30 C29 120.2(16)
C31 C30 C29 114.4(4)
C31 C30 C32 108.2(8)
C29 C30 C32 100.8(12)
C31 C30 H30 111.0
C29 C30 H30 111.0
C32 C30 H30 111.0
C30 C31 H31A 109.5
C30 C31 H31B 109.5
H31A C31 H31B 109.5
C30 C31 H31C 109.5
H31A C31 H31C 109.5
H31B C31 H31C 109.5
C30 C32 H32A 109.5
C30 C32 H32B 109.5
H32A C32 H32B 109.5
C30 C32 H32C 109.5
H32A C32 H32C 109.5
H32B C32 H32C 109.5
C30 C32A H32D 109.5
C30 C32A H32E 109.5
H32D C32A H32E 109.5
C30 C32A H32F 109.5
H32D C32A H32F 109.5
H32E C32A H32F 109.5
C25 C33 C34 111.1(4)
C25 C33 C35 112.8(5)
C34 C33 C35 110.9(5)
C25 C33 H33 107.2
C34 C33 H33 107.2
C35 C33 H33 107.2
C33 C34 H34A 109.5
C33 C34 H34B 109.5
H34A C34 H34B 109.5
C33 C34 H34C 109.5
H34A C34 H34C 109.5
H34B C34 H34C 109.5
C33 C35 H35A 109.5
C33 C35 H35B 109.5
H35A C35 H35B 109.5
C33 C35 H35C 109.5
H35A C35 H35C 109.5
H35B C35 H35C 109.5
Si4 C36 H36A 109.5
Si4 C36 H36B 109.5
H36A C36 H36B 109.5
Si4 C36 H36C 109.5
H36A C36 H36C 109.5
H36B C36 H36C 109.5
N7 C44 C45 124.3(5)
N7 C44 H44 117.8
C45 C44 H44 117.8
C44 C45 C46 120.9(5)
C44 C45 H45 119.5
C46 C45 H45 119.5
N8 C46 C45 122.2(4)
N8 C46 C47 122.4(5)
C45 C46 C47 115.4(5)
C48 C47 C46 119.7(5)
C48 C47 H47 120.1
C46 C47 H47 120.1
N7 C48 C47 125.1(4)
N7 C48 H48 117.5
C47 C48 H48 117.5
N8 C49 H49A 109.5
N8 C49 H49B 109.5
H49A C49 H49B 109.5
N8 C49 H49C 109.5
H49A C49 H49C 109.5
H49B C49 H49C 109.5
N8 C50 H50A 109.5
N8 C50 H50B 109.5
H50A C50 H50B 109.5
N8 C50 H50C 109.5
H50A C50 H50C 109.5
H50B C50 H50C 109.5
N9A La4 N11 116.1(5)
N9 La4 N11 109.4(5)
N9A La4 N10A 78.3(7)
N11 La4 N10A 124.9(3)
N9 La4 N10 77.6(7)
N11 La4 N10 113.9(3)
N9A La4 N13A 83.6(10)
N11 La4 N13A 94.0(9)
N10A La4 N13A 141.0(10)
N9A La4 C224 108.3(7)
N11 La4 C224 110.3(3)
N10A La4 C224 30.0(4)
N13A La4 C224 142.9(8)
N9 La4 N13 93.3(10)
N11 La4 N13 95.5(10)
N10 La4 N13 150.6(10)
N9 La4 C124 106.5(7)
N11 La4 C124 101.7(3)
N10 La4 C124 29.0(4)
N13 La4 C124 147.4(8)
N9A La4 Si6 140.8(6)
N9 La4 Si6 135.8(6)
N11 La4 Si6 28.15(9)
N10A La4 Si6 129.6(3)
N10 La4 Si6 121.6(3)
N13A La4 Si6 85.0(9)
C224 La4 Si6 103.3(3)
N13 La4 Si6 84.4(10)
C124 La4 Si6 98.0(3)
N9A La4 La3A 41.1(6)
N11 La4 La3A 126.80(11)
N10A La4 La3A 37.5(3)
N13A La4 La3A 119.4(8)
C224 La4 La3A 67.5(3)
Si6 La4 La3A 151.06(6)
N9 La4 La3 40.8(6)
N11 La4 La3 117.25(11)
N10 La4 La3 36.8(3)
N13 La4 La3 128.8(9)
C124 La4 La3 65.7(3)
Si6 La4 La3 141.18(6)
N10 La3 N9 79.4(7)
N10 La3 N12A 117.8(4)
N9 La3 N12A 137.3(5)
N10 La3 N15 104.0(4)
N9 La3 N15 122.5(5)
N12A La3 N15 92.6(3)
N10 La3 C112 105.7(5)
N9 La3 C112 28.8(6)
N12A La3 C112 112.2(4)
N15 La3 C112 125.0(3)
N10 La3 Si7A 144.8(4)
N9 La3 Si7A 124.5(5)
N12A La3 Si7A 27.0(3)
N15 La3 Si7A 85.1(2)
C112 La3 Si7A 95.7(3)
N10 La3 La4 42.1(4)
N9 La3 La4 37.3(6)
N12A La3 La4 143.2(2)
N15 La3 La4 119.9(2)
C112 La3 La4 64.7(3)
Si7A La3 La4 153.92(8)
C141 N15 C137 112.0(10)
C141 N15 La3 113.7(8)
C137 N15 La3 134.0(9)
C138 C137 N15 126.3(12)
C138 C137 H137 116.9
N15 C137 H137 116.9
C137 C138 C139 121.1(12)
C137 C138 H138 119.5
C139 C138 H138 119.5
N16 C139 C138 124.6(13)
N16 C139 C140 119.4(12)
C138 C139 C140 116.1(13)
C141 C140 C139 118.5(14)
C141 C140 H140 120.8
C139 C140 H140 120.8
N15 C141 C140 126.1(11)
N15 C141 H141 117.0
C140 C141 H141 117.0
C139 N16 C143 123.8(12)
C139 N16 C142 120.2(13)
C143 N16 C142 115.9(11)
N16 C142 H14D 109.5
N16 C142 H14E 109.5
H14D C142 H14E 109.5
N16 C142 H14F 109.5
H14D C142 H14F 109.5
H14E C142 H14F 109.5
N16 C143 H14G 109.5
N16 C143 H14H 109.5
H14G C143 H14H 109.5
N16 C143 H14I 109.5
H14G C143 H14I 109.5
H14H C143 H14I 109.5
Si7A N12A Si8A 124.5(7)
Si7A N12A La3 112.1(5)
Si8A N12A La3 122.9(6)
N12A Si7A C207 116.8(5)
N12A Si7A C209 113.2(6)
C207 Si7A C209 105.1(6)
N12A Si7A C208 108.5(5)
C207 Si7A C208 106.5(5)
C209 Si7A C208 106.2(5)
N12A Si7A La3 40.8(3)
C207 Si7A La3 124.8(4)
C209 Si7A La3 129.7(4)
C208 Si7A La3 67.9(3)
N12A Si8A C236 112.4(9)
N12A Si8A C210 116.5(6)
C236 Si8A C210 108.8(9)
N12A Si8A C211 112.6(5)
C236 Si8A C211 101.0(9)
C210 Si8A C211 104.2(6)
Si7A C207 H20D 109.5
Si7A C207 H20E 109.5
H20D C207 H20E 109.5
Si7A C207 H20F 109.5
H20D C207 H20F 109.5
H20E C207 H20F 109.5
Si7A C208 H20G 109.5
Si7A C208 H20H 109.5
H20G C208 H20H 109.5
Si7A C208 H20I 109.5
H20G C208 H20I 109.5
H20H C208 H20I 109.5
Si7A C209 H20J 109.5
Si7A C209 H20K 109.5
H20J C209 H20K 109.5
Si7A C209 H20L 109.5
H20J C209 H20L 109.5
H20K C209 H20L 109.5
Si8A C210 H21A 109.5
Si8A C210 H21B 109.5
H21A C210 H21B 109.5
Si8A C210 H21C 109.5
H21A C210 H21C 109.5
H21B C210 H21C 109.5
Si8A C211 H11J 109.5
Si8A C211 H11K 109.5
H11J C211 H11K 109.5
Si8A C211 H11L 109.5
H11J C211 H11L 109.5
H11K C211 H11L 109.5
Si8A C236 H23D 109.5
Si8A C236 H23E 109.5
H23D C236 H23E 109.5
Si8A C236 H23F 109.5
H23D C236 H23F 109.5
H23E C236 H23F 109.5
C112 N9 La4 152.4(13)
C112 N9 La3 94.0(12)
La4 N9 La3 101.9(10)
N9 C112 C113 120.8(15)
N9 C112 C117 120.1(13)
C113 C112 C117 119.1(15)
N9 C112 La3 57.2(11)
C113 C112 La3 118.9(10)
C117 C112 La3 92.2(9)
C114 C113 C112 120.9(14)
C114 C113 C121 120.1(15)
C112 C113 C121 119.0(17)
C113 C114 C115 121.3(13)
C113 C114 H114 119.3
C115 C114 H114 119.3
C114 C115 C116 118.7(12)
C114 C115 H115 120.6
C116 C115 H115 120.6
C117 C116 C115 122.1(11)
C117 C116 H116 118.9
C115 C116 H116 118.9
C116 C117 C112 117.8(12)
C116 C117 C118 120.3(11)
C112 C117 C118 121.9(12)
C119 C118 C120 111.5(10)
C119 C118 C117 115.5(11)
C120 C118 C117 107.5(10)
C119 C118 H118 107.3
C120 C118 H118 107.3
C117 C118 H118 107.3
C118 C119 H11M 109.5
C118 C119 H11N 109.5
H11M C119 H11N 109.5
C118 C119 H11O 109.5
H11M C119 H11O 109.5
H11N C119 H11O 109.5
C118 C120 H12A 109.5
C118 C120 H12B 109.5
H12A C120 H12B 109.5
C118 C120 H12C 109.5
H12A C120 H12C 109.5
H12B C120 H12C 109.5
C122 C121 C113 108.0(18)
C122 C121 C123 113.6(18)
C113 C121 C123 110.3(16)
C122 C121 H121 108.2
C113 C121 H121 108.2
C123 C121 H121 108.2
C121 C122 H12D 109.5
C121 C122 H12E 109.5
H12D C122 H12E 109.5
C121 C122 H12F 109.5
H12D C122 H12F 109.5
H12E C122 H12F 109.5
C121 C123 H12G 109.5
C121 C123 H12H 109.5
H12G C123 H12H 109.5
C121 C123 H12I 109.5
H12G C123 H12I 109.5
H12H C123 H12I 109.5
C124 N10 La3 166.8(11)
C124 N10 La4 90.7(10)
La3 N10 La4 101.1(6)
N10 C124 C125 120.4(11)
N10 C124 C129 121.5(12)
C125 C124 C129 117.8(12)
N10 C124 La4 60.3(8)
C125 C124 La4 117.6(10)
C129 C124 La4 88.3(9)
C126 C125 C124 119.5(11)
C126 C125 C133 123.8(13)
C124 C125 C133 116.7(13)
C125 C126 C127 121.7(12)
C125 C126 H126 119.1
C127 C126 H126 119.1
C128 C127 C126 119.5(15)
C128 C127 H127 120.2
C126 C127 H127 120.2
C127 C128 C129 121.7(14)
C127 C128 H128 119.1
C129 C128 H128 119.1
C128 C129 C124 119.2(11)
C128 C129 C130 118.5(12)
C124 C129 C130 122.2(12)
C129 C130 C132 116.4(12)
C129 C130 C131 111.3(12)
C132 C130 C131 106.6(12)
C129 C130 H130 107.4
C132 C130 H130 107.4
C131 C130 H130 107.4
C130 C131 H13D 109.5
C130 C131 H13E 109.5
H13D C131 H13E 109.5
C130 C131 H13F 109.5
H13D C131 H13F 109.5
H13E C131 H13F 109.5
C130 C132 H13G 109.5
C130 C132 H13H 109.5
H13G C132 H13H 109.5
C130 C132 H13I 109.5
H13G C132 H13I 109.5
H13H C132 H13I 109.5
C125 C133 C135 109.6(15)
C125 C133 C134 113.8(14)
C135 C133 C134 106.8(19)
C125 C133 H133 108.9
C135 C133 H133 108.9
C134 C133 H133 108.9
C133 C134 H13J 109.5
C133 C134 H13K 109.5
H13J C134 H13K 109.5
C133 C134 H13L 109.5
H13J C134 H13L 109.5
H13K C134 H13L 109.5
C133 C135 H13M 109.5
C133 C135 H13N 109.5
H13M C135 H13N 109.5
C133 C135 H13O 109.5
H13M C135 H13O 109.5
H13N C135 H13O 109.5
N10A La3A N9A 78.6(6)
N10A La3A N12 119.2(4)
N9A La3A N12 143.9(5)
N10A La3A N15A 101.7(4)
N9A La3A N15A 116.7(4)
N12 La3A N15A 91.5(3)
N10A La3A C212 103.8(5)
N9A La3A C212 28.0(5)
N12 La3A C212 118.2(4)
N15A La3A C212 122.0(3)
N10A La3A Si7 145.8(3)
N9A La3A Si7 127.6(5)
N12 La3A Si7 26.7(3)
N15A La3A Si7 86.2(2)
C212 La3A Si7 99.6(3)
N10A La3A La4 41.5(4)
N9A La3A La4 37.5(5)
N12 La3A La4 151.5(2)
N15A La3A La4 111.3(2)
C212 La3A La4 64.5(3)
Si7 La3A La4 160.66(8)
C241 N15A C237 112.3(10)
C241 N15A La3A 119.7(8)
C237 N15A La3A 127.1(8)
N15A C237 C238 128.4(12)
N15A C237 H237 115.8
C238 C237 H237 115.8
C237 C238 C239 116.7(13)
C237 C238 H238 121.7
C239 C238 H238 121.7
N16B C239 C240 122.4(13)
N16B C239 C238 120.3(13)
C240 C239 C238 116.9(13)
C241 C240 C239 120.1(13)
C241 C240 H240 120.0
C239 C240 H240 120.0
N15A C241 C240 125.2(12)
N15A C241 H241 117.4
C240 C241 H241 117.4
C239 N16B C243 119.2(12)
C239 N16B C242 120.3(11)
C243 N16B C242 119.6(13)
N16B C242 H24D 109.5
N16B C242 H24E 109.5
H24D C242 H24E 109.5
N16B C242 H24F 109.5
H24D C242 H24F 109.5
H24E C242 H24F 109.5
N16B C243 H24G 109.5
N16B C243 H24H 109.5
H24G C243 H24H 109.5
N16B C243 H24I 109.5
H24G C243 H24I 109.5
H24H C243 H24I 109.5
Si8 N12 Si7 124.4(7)
Si8 N12 La3A 122.7(6)
Si7 N12 La3A 112.8(5)
N12 Si7 C107 116.7(6)
N12 Si7 C109 114.0(6)
C107 Si7 C109 107.3(6)
N12 Si7 C108 107.6(5)
C107 Si7 C108 105.2(6)
C109 Si7 C108 105.0(5)
N12 Si7 La3A 40.5(4)
C107 Si7 La3A 121.4(5)
C109 Si7 La3A 131.1(4)
C108 Si7 La3A 67.6(3)
N12 Si8 C110 111.9(9)
N12 Si8 C111 113.9(9)
C110 Si8 C111 106.4(12)
N12 Si8 C136 108.7(10)
C110 Si8 C136 109.0(12)
C111 Si8 C136 106.8(11)
Si7 C107 H10D 109.5
Si7 C107 H10E 109.5
H10D C107 H10E 109.5
Si7 C107 H10F 109.5
H10D C107 H10F 109.5
H10E C107 H10F 109.5
Si7 C108 H10G 109.5
Si7 C108 H10H 109.5
H10G C108 H10H 109.5
Si7 C108 H10I 109.5
H10G C108 H10I 109.5
H10H C108 H10I 109.5
Si7 C109 H10J 109.5
Si7 C109 H10K 109.5
H10J C109 H10K 109.5
Si7 C109 H10L 109.5
H10J C109 H10L 109.5
H10K C109 H10L 109.5
Si8 C110 H11D 109.5
Si8 C110 H11E 109.5
H11D C110 H11E 109.5
Si8 C110 H11F 109.5
H11D C110 H11F 109.5
H11E C110 H11F 109.5
Si8 C111 H11G 109.5
Si8 C111 H11H 109.5
H11G C111 H11H 109.5
Si8 C111 H11I 109.5
H11G C111 H11I 109.5
H11H C111 H11I 109.5
Si8 C136 H13A 109.5
Si8 C136 H13B 109.5
H13A C136 H13B 109.5
Si8 C136 H13C 109.5
H13A C136 H13C 109.5
H13B C136 H13C 109.5
C212 N9A La4 155.0(13)
C212 N9A La3A 94.8(12)
La4 N9A La3A 101.4(9)
N9A C212 C213 121.2(14)
N9A C212 C217 122.4(12)
C213 C212 C217 116.2(13)
N9A C212 La3A 57.2(11)
C213 C212 La3A 118.4(10)
C217 C212 La3A 91.8(8)
C214 C213 C212 119.3(13)
C214 C213 C221 119.5(13)
C212 C213 C221 121.0(16)
C215 C214 C213 121.8(10)
C215 C214 H214 119.1
C213 C214 H214 119.1
C216 C215 C214 120.8(11)
C216 C215 H215 119.6
C214 C215 H215 119.6
C215 C216 C217 119.9(11)
C215 C216 H216 120.1
C217 C216 H216 120.1
C216 C217 C212 121.9(11)
C216 C217 C218 118.2(11)
C212 C217 C218 119.4(11)
C217 C218 C219 115.8(12)
C217 C218 C220 110.3(10)
C219 C218 C220 108.4(9)
C217 C218 H218 107.3
C219 C218 H218 107.3
C220 C218 H218 107.3
C218 C219 H21D 109.5
C218 C219 H21E 109.5
H21D C219 H21E 109.5
C218 C219 H21F 109.5
H21D C219 H21F 109.5
H21E C219 H21F 109.5
C218 C220 H22D 109.5
C218 C220 H22E 109.5
H22D C220 H22E 109.5
C218 C220 H22F 109.5
H22D C220 H22F 109.5
H22E C220 H22F 109.5
C213 C221 C223 113.5(14)
C213 C221 C222 119.6(19)
C223 C221 C222 105.8(17)
C213 C221 H221 105.6
C223 C221 H221 105.6
C222 C221 H221 105.6
C221 C222 H22G 109.5
C221 C222 H22H 109.5
H22G C222 H22H 109.5
C221 C222 H22I 109.5
H22G C222 H22I 109.5
H22H C222 H22I 109.5
C221 C223 H22J 109.5
C221 C223 H22K 109.5
H22J C223 H22K 109.5
C221 C223 H22L 109.5
H22J C223 H22L 109.5
H22K C223 H22L 109.5
C224 N10A La3A 171.6(12)
C224 N10A La4 86.4(9)
La3A N10A La4 101.0(6)
N10A C224 C229 120.3(11)
N10A C224 C225 121.0(11)
C229 C224 C225 118.5(11)
N10A C224 La4 63.6(8)
C229 C224 La4 97.1(9)
C225 C224 La4 104.9(9)
C226 C225 C224 120.6(11)
C226 C225 C233 119.9(14)
C224 C225 C233 119.3(13)
C225 C226 C227 119.6(13)
C225 C226 H226 120.2
C227 C226 H226 120.2
C228 C227 C226 120.7(13)
C228 C227 H227 119.6
C226 C227 H227 119.6
C227 C228 C229 122.5(13)
C227 C228 H228 118.8
C229 C228 H228 118.8
C228 C229 C224 118.1(13)
C228 C229 C230 119.5(12)
C224 C229 C230 122.2(13)
C229 C230 C232 113.2(13)
C229 C230 C231 114.9(13)
C232 C230 C231 110.3(14)
C229 C230 H230 105.9
C232 C230 H230 105.9
C231 C230 H230 105.9
C230 C231 H23G 109.5
C230 C231 H23H 109.5
H23G C231 H23H 109.5
C230 C231 H23I 109.5
H23G C231 H23I 109.5
H23H C231 H23I 109.5
C230 C232 H23J 109.5
C230 C232 H23K 109.5
H23J C232 H23K 109.5
C230 C232 H23L 109.5
H23J C232 H23L 109.5
H23K C232 H23L 109.5
C235 C233 C225 112.0(16)
C235 C233 C234 112.4(19)
C225 C233 C234 115.1(15)
C235 C233 H233 105.5
C225 C233 H233 105.5
C234 C233 H233 105.5
C233 C234 H23M 109.5
C233 C234 H23N 109.5
H23M C234 H23N 109.5
C233 C234 H23O 109.5
H23M C234 H23O 109.5
H23N C234 H23O 109.5
C233 C235 H23P 109.5
C233 C235 H23Q 109.5
H23P C235 H23Q 109.5
C233 C235 H23R 109.5
H23P C235 H23R 109.5
H23Q C235 H23R 109.5
C144 N13 C148 113.(3)
C144 N13 La4 104.(2)
C148 N13 La4 141.(2)
N13 C144 C145 123.(3)
N13 C144 H144 118.4
C145 C144 H144 118.4
C146 C145 C144 119.3(17)
C146 C145 H145 120.3
C144 C145 H145 120.3
N14 C146 C147 124.4(14)
N14 C146 C145 120.3(14)
C147 C146 C145 115.3(14)
C148 C147 C146 121.6(17)
C148 C147 H147 119.2
C146 C147 H147 119.2
C147 C148 N13 127.(3)
C147 C148 H148 116.5
N13 C148 H148 116.5
C146 N14 C150 122.5(14)
C146 N14 C149 121.3(12)
C150 N14 C149 116.2(14)
N14 C149 H14A 109.5
N14 C149 H14B 109.5
H14A C149 H14B 109.5
N14 C149 H14C 109.5
H14A C149 H14C 109.5
H14B C149 H14C 109.5
N14 C150 H15A 109.5
N14 C150 H15B 109.5
H15A C150 H15B 109.5
N14 C150 H15C 109.5
H15A C150 H15C 109.5
H15B C150 H15C 109.5
C248 N13A C244 115.(3)
C248 N13A La4 131.(2)
C244 N13A La4 112.(2)
C245 C244 N13A 125.(3)
C245 C244 H244 117.6
N13A C244 H244 117.6
C244 C245 C246 122.4(17)
C244 C245 H245 118.8
C246 C245 H245 118.8
N14B C246 C245 125.7(12)
N14B C246 C247 119.9(12)
C245 C246 C247 114.4(12)
C248 C247 C246 119.0(14)
C248 C247 H247 120.5
C246 C247 H247 120.5
N13A C248 C247 124.(2)
N13A C248 H248 118.2
C247 C248 H248 118.2
C246 N14B C249 122.4(11)
C246 N14B C250 117.8(12)
C249 N14B C250 119.6(12)
N14B C249 H24A 109.5
N14B C249 H24B 109.5
H24A C249 H24B 109.5
N14B C249 H24C 109.5
H24A C249 H24C 109.5
H24B C249 H24C 109.5
N14B C250 H25A 109.5
N14B C250 H25B 109.5
H25A C250 H25B 109.5
N14B C250 H25C 109.5
H25A C250 H25C 109.5
H25B C250 H25C 109.5
N11 Si5 C103 112.1(3)
N11 Si5 C101 109.5(2)
C103 Si5 C101 108.1(3)
N11 Si5 C102 113.8(3)
C103 Si5 C102 107.1(3)
C101 Si5 C102 106.0(3)
N11 Si6 C105 113.8(2)
N11 Si6 C106 112.6(2)
C105 Si6 C106 110.2(3)
N11 Si6 C104 109.4(2)
C105 Si6 C104 105.0(3)
C106 Si6 C104 105.3(3)
N11 Si6 La4 42.11(14)
C105 Si6 La4 126.35(19)
C106 Si6 La4 123.2(2)
C104 Si6 La4 67.29(16)
Si6 N11 Si5 122.3(2)
Si6 N11 La4 109.74(19)
Si5 N11 La4 127.4(2)
Si5 C101 H10M 109.5
Si5 C101 H10N 109.5
H10M C101 H10N 109.5
Si5 C101 H10O 109.5
H10M C101 H10O 109.5
H10N C101 H10O 109.5
Si5 C102 H10P 109.5
Si5 C102 H10Q 109.5
H10P C102 H10Q 109.5
Si5 C102 H10R 109.5
H10P C102 H10R 109.5
H10Q C102 H10R 109.5
Si5 C103 H10S 109.5
Si5 C103 H10T 109.5
H10S C103 H10T 109.5
Si5 C103 H10U 109.5
H10S C103 H10U 109.5
H10T C103 H10U 109.5
Si6 C104 H10V 109.5
Si6 C104 H10W 109.5
H10V C104 H10W 109.5
Si6 C104 H10X 109.5
H10V C104 H10X 109.5
H10W C104 H10X 109.5
Si6 C105 H10Y 109.5
Si6 C105 H10Z 109.5
H10Y C105 H10Z 109.5
Si6 C105 H1AA 109.5
H10Y C105 H1AA 109.5
H10Z C105 H1AA 109.5
Si6 C106 H1AB 109.5
Si6 C106 H1AC 109.5
H1AB C106 H1AC 109.5
Si6 C106 H1AD 109.5
H1AB C106 H1AD 109.5
H1AC C106 H1AD 109.5

loop_
_geom_bond_atom_site_label_1
_geom_bond_atom_site_label_2
_geom_bond_distance
La1A N2 2.253(5)
La1A N1 2.369(6)
La1A N3 2.443(5)
La1A C12 2.692(7)
La1A N5 2.700(8)
La1A C17 3.082(7)
La1A Si2 3.421(4)
La1A La2 3.579(4)
N5 C37 1.357(10)
N5 C41 1.362(9)
C37 C38 1.344(11)
C37 H37 0.95
C38 C39 1.419(9)
C38 H38 0.95
C39 N6 1.349(12)
C39 C40 1.413(11)
C40 C41 1.336(11)
C40 H40 0.95
C41 H41 0.95
N6 C42 1.437(13)
N6 C43 1.482(12)
C42 H42A 0.98
C42 H42B 0.98
C42 H42C 0.98
C43 H43A 0.98
C43 H43B 0.98
C43 H43C 0.98
La1 N2 2.272(7)
La1 N3 2.403(9)
La1 N1 2.637(7)
La1 N5A 2.757(17)
La1 C12 2.947(8)
La1 C5 3.107(8)
La1 Si2 3.343(7)
La1 La2A 3.570(16)
N5A C37A 1.354(14)
N5A C41A 1.370(14)
C37A C38A 1.340(14)
C37A H37A 0.95
C38A C39A 1.422(14)
C38A H38A 0.95
C39A N6A 1.38(2)
C39A C40A 1.411(14)
C40A C41A 1.339(15)
C40A H40A 0.95
C41A H41A 0.95
N6A C43A 1.45(3)
N6A C42A 1.47(2)
C42A H42D 0.98
C42A H42E 0.98
C42A H42F 0.98
C43A H43D 0.98
C43A H43E 0.98
C43A H43F 0.98
La2 N1 2.214(4)
La2 N2 2.439(6)
La2 N4 2.447(4)
La2 N7 2.641(4)
La2 C24 3.002(7)
La2 Si3 3.4492(17)
La2A N2 2.082(19)
La2A N1 2.313(9)
La2A C24 2.628(18)
La2A N4 2.691(15)
La2A N7 2.811(14)
N1 C12 1.382(6)
N2 C24 1.380(6)
N3 Si1 1.703(4)
N3 Si2 1.703(4)
N4 Si4 1.694(4)
N4 Si3 1.696(4)
N7 C48 1.350(7)
N7 C44 1.356(6)
N8 C46 1.350(6)
N8 C49 1.449(6)
N8 C50 1.467(7)
Si1 C1 1.865(5)
Si1 C2 1.874(6)
Si1 C3 1.885(5)
Si2 C6 1.861(6)
Si2 C4 1.866(6)
Si2 C5 1.893(6)
Si3 C7 1.876(5)
Si3 C8 1.876(5)
Si3 C9 1.879(5)
Si4 C10 1.872(5)
Si4 C11 1.878(5)
Si4 C36 1.885(5)
C1 H1A 0.98
C1 H1B 0.98
C1 H1C 0.98
C2 H2A 0.98
C2 H2B 0.98
C2 H2C 0.98
C3 H3A 0.98
C3 H3B 0.98
C3 H3C 0.98
C4 H4A 0.98
C4 H4B 0.98
C4 H4C 0.98
C5 H5A 0.98
C5 H5B 0.98
C5 H5C 0.98
C6 H6A 0.98
C6 H6B 0.98
C6 H6C 0.98
C7 H7A 0.98
C7 H7B 0.98
C7 H7C 0.98
C8 H8A 0.98
C8 H8B 0.98
C8 H8C 0.98
C9 H9A 0.98
C9 H9B 0.98
C9 H9C 0.98
C10 H10A 0.98
C10 H10B 0.98
C10 H10C 0.98
C11 H11A 0.98
C11 H11B 0.98
C11 H11C 0.98
C12 C17 1.431(7)
C12 C13 1.439(8)
C13 C14 1.398(7)
C13 C21 1.515(8)
C14 C15 1.383(9)
C14 H14 0.95
C15 C16 1.367(10)
C15 H15 0.95
C16 C17 1.399(7)
C16 H16 0.95
C17 C18 1.537(9)
C18 C19 1.514(8)
C18 C20 1.529(8)
C18 H18 1.0
C19 H19A 0.98
C19 H19B 0.98
C19 H19C 0.98
C20 H20A 0.98
C20 H20B 0.98
C20 H20C 0.98
C21 C22 1.515(8)
C21 C23 1.529(7)
C21 H21 1.0
C22 H22A 0.98
C22 H22B 0.98
C22 H22C 0.98
C23 H23A 0.98
C23 H23B 0.98
C23 H23C 0.98
C24 C25 1.428(8)
C24 C29 1.440(7)
C25 C26 1.400(7)
C25 C33 1.508(7)
C26 C27 1.382(8)
C26 H26 0.95
C27 C28 1.374(8)
C27 H27 0.95
C28 C29 1.405(7)
C28 H28 0.95
C29 C30 1.528(8)
C30 C32A 1.47(2)
C30 C31 1.512(8)
C30 C32 1.62(2)
C30 H30 1.0
C31 H31A 0.98
C31 H31B 0.98
C31 H31C 0.98
C32 H32A 0.98
C32 H32B 0.98
C32 H32C 0.98
C32A H32D 0.98
C32A H32E 0.98
C32A H32F 0.98
C33 C34 1.511(7)
C33 C35 1.536(8)
C33 H33 1.0
C34 H34A 0.98
C34 H34B 0.98
C34 H34C 0.98
C35 H35A 0.98
C35 H35B 0.98
C35 H35C 0.98
C36 H36A 0.98
C36 H36B 0.98
C36 H36C 0.98
C44 C45 1.362(7)
C44 H44 0.95
C45 C46 1.397(7)
C45 H45 0.95
C46 C47 1.411(6)
C47 C48 1.367(7)
C47 H47 0.95
C48 H48 0.95
C49 H49A 0.98
C49 H49B 0.98
C49 H49C 0.98
C50 H50A 0.98
C50 H50B 0.98
C50 H50C 0.98
La4 N9A 2.24(2)
La4 N9 2.27(2)
La4 N11 2.416(4)
La4 N10A 2.432(15)
La4 N10 2.503(15)
La4 N13A 2.63(3)
La4 C224 2.710(14)
La4 N13 2.75(3)
La4 C124 2.882(16)
La4 Si6 3.3908(14)
La4 La3A 3.6022(8)
La4 La3 3.6599(9)
La3 N10 2.232(14)
La3 N9 2.44(2)
La3 N12A 2.475(11)
La3 N15 2.627(10)
La3 C112 2.901(15)
La3 Si7A 3.505(3)
N15 C141 1.354(17)
N15 C137 1.385(15)
C137 C138 1.329(18)
C137 H137 0.95
C138 C139 1.378(17)
C138 H138 0.95
C139 N16 1.357(16)
C139 C140 1.420(16)
C140 C141 1.381(16)
C140 H140 0.95
C141 H141 0.95
N16 C143 1.435(19)
N16 C142 1.489(15)
C142 H14D 0.98
C142 H14E 0.98
C142 H14F 0.98
C143 H14G 0.98
C143 H14H 0.98
C143 H14I 0.98
N12A Si7A 1.719(11)
N12A Si8A 1.720(12)
Si7A C207 1.857(12)
Si7A C209 1.896(11)
Si7A C208 1.909(11)
Si8A C236 1.82(2)
Si8A C210 1.879(13)
Si8A C211 1.895(13)
C207 H20D 0.98
C207 H20E 0.98
C207 H20F 0.98
C208 H20G 0.98
C208 H20H 0.98
C208 H20I 0.98
C209 H20J 0.98
C209 H20K 0.98
C209 H20L 0.98
C210 H21A 0.98
C210 H21B 0.98
C210 H21C 0.98
C211 H11J 0.98
C211 H11K 0.98
C211 H11L 0.98
C236 H23D 0.98
C236 H23E 0.98
C236 H23F 0.98
N9 C112 1.40(3)
C112 C113 1.422(19)
C112 C117 1.431(18)
C113 C114 1.37(2)
C113 C121 1.53(2)
C114 C115 1.386(17)
C114 H114 0.95
C115 C116 1.409(17)
C115 H115 0.95
C116 C117 1.406(19)
C116 H116 0.95
C117 C118 1.536(17)
C118 C119 1.497(17)
C118 C120 1.522(15)
C118 H118 1.0
C119 H11M 0.98
C119 H11N 0.98
C119 H11O 0.98
C120 H12A 0.98
C120 H12B 0.98
C120 H12C 0.98
C121 C122 1.45(4)
C121 C123 1.55(2)
C121 H121 1.0
C122 H12D 0.98
C122 H12E 0.98
C122 H12F 0.98
C123 H12G 0.98
C123 H12H 0.98
C123 H12I 0.98
N10 C124 1.40(2)
C124 C125 1.415(16)
C124 C129 1.477(17)
C125 C126 1.404(19)
C125 C133 1.487(17)
C126 C127 1.438(19)
C126 H126 0.95
C127 C128 1.329(19)
C127 H127 0.95
C128 C129 1.431(19)
C128 H128 0.95
C129 C130 1.497(15)
C130 C132 1.527(19)
C130 C131 1.541(16)
C130 H130 1.0
C131 H13D 0.98
C131 H13E 0.98
C131 H13F 0.98
C132 H13G 0.98
C132 H13H 0.98
C132 H13I 0.98
C133 C135 1.55(2)
C133 C134 1.56(2)
C133 H133 1.0
C134 H13J 0.98
C134 H13K 0.98
C134 H13L 0.98
C135 H13M 0.98
C135 H13N 0.98
C135 H13O 0.98
La3A N10A 2.233(13)
La3A N9A 2.42(2)
La3A N12 2.466(11)
La3A N15A 2.613(10)
La3A C212 2.865(15)
La3A Si7 3.499(3)
N15A C241 1.350(16)
N15A C237 1.357(15)
C237 C238 1.363(18)
C237 H237 0.95
C238 C239 1.414(19)
C238 H238 0.95
C239 N16B 1.363(16)
C239 C240 1.389(17)
C240 C241 1.377(17)
C240 H240 0.95
C241 H241 0.95
N16B C243 1.466(17)
N16B C242 1.467(16)
C242 H24D 0.98
C242 H24E 0.98
C242 H24F 0.98
C243 H24G 0.98
C243 H24H 0.98
C243 H24I 0.98
N12 Si8 1.669(12)
N12 Si7 1.704(11)
Si7 C107 1.816(14)
Si7 C109 1.866(12)
Si7 C108 1.915(11)
Si8 C110 1.80(2)
Si8 C111 1.846(19)
Si8 C136 1.87(2)
C107 H10D 0.98
C107 H10E 0.98
C107 H10F 0.98
C108 H10G 0.98
C108 H10H 0.98
C108 H10I 0.98
C109 H10J 0.98
C109 H10K 0.98
C109 H10L 0.98
C110 H11D 0.98
C110 H11E 0.98
C110 H11F 0.98
C111 H11G 0.98
C111 H11H 0.98
C111 H11I 0.98
C136 H13A 0.98
C136 H13B 0.98
C136 H13C 0.98
N9A C212 1.35(2)
C212 C213 1.435(17)
C212 C217 1.465(17)
C213 C214 1.42(2)
C213 C221 1.498(17)
C214 C215 1.391(16)
C214 H214 0.95
C215 C216 1.369(15)
C215 H215 0.95
C216 C217 1.400(18)
C216 H216 0.95
C217 C218 1.474(16)
C218 C219 1.528(17)
C218 C220 1.566(17)
C218 H218 1.0
C219 H21D 0.98
C219 H21E 0.98
C219 H21F 0.98
C220 H22D 0.98
C220 H22E 0.98
C220 H22F 0.98
C221 C223 1.54(2)
C221 C222 1.66(4)
C221 H221 1.0
C222 H22G 0.98
C222 H22H 0.98
C222 H22I 0.98
C223 H22J 0.98
C223 H22K 0.98
C223 H22L 0.98
N10A C224 1.360(18)
C224 C229 1.434(16)
C224 C225 1.444(16)
C225 C226 1.38(2)
C225 C233 1.516(18)
C226 C227 1.39(2)
C226 H226 0.95
C227 C228 1.378(18)
C227 H227 0.95
C228 C229 1.379(18)
C228 H228 0.95
C229 C230 1.512(17)
C230 C232 1.55(2)
C230 C231 1.563(19)
C230 H230 1.0
C231 H23G 0.98
C231 H23H 0.98
C231 H23I 0.98
C232 H23J 0.98
C232 H23K 0.98
C232 H23L 0.98
C233 C235 1.48(2)
C233 C234 1.57(2)
C233 H233 1.0
C234 H23M 0.98
C234 H23N 0.98
C234 H23O 0.98
C235 H23P 0.98
C235 H23Q 0.98
C235 H23R 0.98
N13 C144 1.33(4)
N13 C148 1.36(3)
C144 C145 1.47(5)
C144 H144 0.95
C145 C146 1.39(2)
C145 H145 0.95
C146 N14 1.331(19)
C146 C147 1.38(2)
C147 C148 1.34(3)
C147 H147 0.95
C148 H148 0.95
N14 C150 1.46(2)
N14 C149 1.468(18)
C149 H14A 0.98
C149 H14B 0.98
C149 H14C 0.98
C150 H15A 0.98
C150 H15B 0.98
C150 H15C 0.98
N13A C248 1.35(3)
N13A C244 1.36(4)
C244 C245 1.30(4)
C244 H244 0.95
C245 C246 1.400(19)
C245 H245 0.95
C246 N14B 1.356(17)
C246 C247 1.429(17)
C247 C248 1.38(2)
C247 H247 0.95
C248 H248 0.95
N14B C249 1.424(16)
N14B C250 1.48(2)
C249 H24A 0.98
C249 H24B 0.98
C249 H24C 0.98
C250 H25A 0.98
C250 H25B 0.98
C250 H25C 0.98
Si5 N11 1.706(4)
Si5 C103 1.867(7)
Si5 C101 1.873(5)
Si5 C102 1.896(6)
Si6 N11 1.700(4)
Si6 C105 1.876(6)
Si6 C106 1.881(6)
Si6 C104 1.888(6)
C101 H10M 0.98
C101 H10N 0.98
C101 H10O 0.98
C102 H10P 0.98
C102 H10Q 0.98
C102 H10R 0.98
C103 H10S 0.98
C103 H10T 0.98
C103 H10U 0.98
C104 H10V 0.98
C104 H10W 0.98
C104 H10X 0.98
C105 H10Y 0.98
C105 H10Z 0.98
C105 H1AA 0.98
C106 H1AB 0.98
C106 H1AC 0.98
C106 H1AD 0.98
